data_1573090
loop_
_publ_author_name
'Lin, Jieli'
'Liu, Shihua'
'Zheng, Shunlin'
'Gr&#xfc;tzmacher, Hansj&#xf6;rg'
'Su, Cheng-Yong'
'Li, Zhongshu'

_publ_section_title
;
 Diphosphaenones: beyond the phosphorus analogue of enones.
;
_journal_issue 47
_journal_name_full 'Chemical science'
_journal_page_first 20030
_journal_page_last 20038
_journal_paper_doi 10.1039/d4sc06462c
_journal_volume 15
_journal_year 2024
_chemical_formula_moiety 'C114 H156 N8 O2 P4'
_chemical_formula_sum 'C114 H156 N8 O2 P4'
_chemical_formula_weight 1794.34
_space_group_crystal_system monoclinic
_space_group_IT_number 15
_space_group_name_Hall '-I 2yc'
_space_group_name_H-M_alt 'I 1 2/c 1'
_atom_sites_solution_hydrogens geom
_atom_sites_solution_primary dual
_audit_creation_date 2024-02-25
_audit_creation_method
;
Olex2 1.5
(compiled 2023.08.24 svn.re1ec1418 for OlexSys, GUI svn.r6817)
;
_audit_update_record
;
2024-03-27 deposited with the CCDC.	2024-11-10 downloaded from the CCDC.
;
_cell_angle_alpha 90
_cell_angle_beta 97.571(2)
_cell_angle_gamma 90
_cell_formula_units_Z 8
_cell_length_a 27.6579(4)
_cell_length_b 15.0908(2)
_cell_length_c 57.5737(9)
_cell_measurement_reflns_used 57650
_cell_measurement_temperature 149.99(10)
_cell_measurement_theta_max 74.3780
_cell_measurement_theta_min 3.3460
_cell_volume 23820.6(6)
_computing_cell_refinement 'CrysAlisPro 1.171.39.28b (Rigaku OD, 2015)'
_computing_data_collection 'CrysAlisPro 1.171.39.28b (Rigaku OD, 2015)'
_computing_data_reduction 'CrysAlisPro 1.171.39.28b (Rigaku OD, 2015)'
_computing_molecular_graphics 'Olex2 1.5 (Dolomanov et al., 2009)'
_computing_publication_material 'Olex2 1.5 (Dolomanov et al., 2009)'
_computing_structure_refinement 'SHELXL 2014/7 (Sheldrick, 2015)'
_computing_structure_solution 'SHELXT 2014/5 (Sheldrick, 2014)'
_diffrn_ambient_environment N~2~
_diffrn_ambient_temperature 149.99(10)
_diffrn_detector 'CCD plate'
_diffrn_measured_fraction_theta_full 0.996
_diffrn_measured_fraction_theta_max 0.962
_diffrn_measurement_details
;
List of Runs (angles in degrees, time in seconds):

  # Type    Start    End  Width  t~exp~   \w     \q     \k     \f   Frames
#--------------------------------------------------------------------------
  1  \w     21.00  50.00   0.50    2.04    --    0.00  38.00-180.00   58
  2  \w     -6.00  43.00   0.50    2.04    --    0.00  77.00 -30.00   98
  3  \w     50.00  89.00   0.50    2.04    --    0.00  77.00 -30.00   78
  4  \w    -44.00 -12.00   0.50    2.04    --    0.00 -57.00-150.00   64
  5  \w    -36.00   1.00   0.50    2.04    --    0.00 -57.00 -60.00   74
  6  \w    -17.00  72.00   0.50    2.04    --    0.00  38.00  30.00  178
  7  \w     29.00  87.00   0.50    2.04    --    0.00  38.00  90.00  116
  8  \w    -16.00  89.00   0.50    2.04    --    0.00  38.00-120.00  210
  9  \w      6.00 111.00   0.50    7.00    --   95.20 -30.00  30.00  210
 10  \w      6.00  32.00   0.50    7.00    --   95.20 -61.00  30.00   52
 11  \w     22.00 126.00   0.50    7.00    --   95.20 -82.00 -90.00  208
 12  \w     78.00 104.00   0.50    7.00    --   95.20 -82.00-150.00   52
 13  \w     46.00 118.00   0.50    7.00    --   95.20 -61.00  30.00  144
 14  \w     76.00 172.00   0.50    7.00    --   95.20  15.00 150.00  192
 15  \w      6.00  90.00   0.50    7.00    --   95.20 -61.00-180.00  168
 16  \w      6.00 118.00   0.50    7.00    --   95.20 -61.00 -90.00  224
 17  \w      6.00 109.00   0.50    7.00    --   95.20 -30.00 -60.00  206
 18  \w     84.00 110.00   0.50    7.00    --   95.20 -82.00  90.00   52
 19  \w     70.00 127.00   0.50    7.00    --   95.20 -82.00  30.00  114
 20  \w     97.00 123.00   0.50    7.00    --   95.20  30.00-120.00   52
 21  \w     90.00 115.00   0.50    7.00    --   95.20 -82.00 -30.00   50
 22  \w     27.00  97.00   0.50    7.00    --   95.20 -82.00-180.00  140
 23  \w      6.00  38.00   0.50    7.00    --   95.20 -82.00  30.00   64
 24  \w     93.00 119.00   0.50    7.00    --   95.20 -77.00  90.00   52
 25  \w    113.00 182.00   0.50    7.00    --   95.20   0.00  60.00  138
 26  \w     75.00 100.00   0.50    7.00    --   95.20 -82.00 120.00   50
 27  \w     18.00  43.00   0.50    7.00    --   95.20   0.00  60.00   50
;
_diffrn_measurement_device 'four-circle diffractometer'
_diffrn_measurement_device_type 'XtaLAB AFC12 (RINC): Kappa dual home/near'
_diffrn_measurement_method '\w scans'
_diffrn_orient_matrix_type 'CrysAlisPro convention (1999,Acta A55,543-557)'
_diffrn_orient_matrix_UB_11 0.0302271000
_diffrn_orient_matrix_UB_12 0.0368091000
_diffrn_orient_matrix_UB_13 0.0536032000
_diffrn_orient_matrix_UB_21 -0.0355054000
_diffrn_orient_matrix_UB_22 0.0283335000
_diffrn_orient_matrix_UB_23 -0.0226309000
_diffrn_orient_matrix_UB_31 -0.0418020000
_diffrn_orient_matrix_UB_32 -0.0275078000
_diffrn_orient_matrix_UB_33 0.0099935000
_diffrn_radiation_monochromator graphite
_diffrn_radiation_probe x-ray
_diffrn_radiation_type 'Cu K\a'
_diffrn_radiation_wavelength 1.54184
_diffrn_reflns_av_R_equivalents 0.0903
_diffrn_reflns_av_unetI/netI 0.0608
_diffrn_reflns_Laue_measured_fraction_full 0.996
_diffrn_reflns_Laue_measured_fraction_max 0.962
_diffrn_reflns_limit_h_max 34
_diffrn_reflns_limit_h_min -30
_diffrn_reflns_limit_k_max 18
_diffrn_reflns_limit_k_min -16
_diffrn_reflns_limit_l_max 71
_diffrn_reflns_limit_l_min -70
_diffrn_reflns_number 110629
_diffrn_reflns_point_group_measured_fraction_full 0.996
_diffrn_reflns_point_group_measured_fraction_max 0.962
_diffrn_reflns_theta_full 67.684
_diffrn_reflns_theta_max 75.400
_diffrn_reflns_theta_min 3.224
_diffrn_source 'fine-focus sealed X-ray tube'
_diffrn_source_type 'Enhance (Cu) X-ray Source'
_exptl_absorpt_coefficient_mu 0.936
_exptl_absorpt_correction_T_max 1.00000
_exptl_absorpt_correction_T_min 0.66513
_exptl_absorpt_correction_type multi-scan
_exptl_absorpt_process_details
;
CrysAlisPro 1.171.39.28b (Rigaku Oxford Diffraction, 2015)
Empirical absorption correction using spherical harmonics,
 implemented in SCALE3 ABSPACK scaling algorithm.
;
_exptl_crystal_colour 'clear yellowish yellow'
_exptl_crystal_colour_lustre clear
_exptl_crystal_colour_modifier yellowish
_exptl_crystal_colour_primary yellow
_exptl_crystal_density_diffrn 1.001
_exptl_crystal_description block
_exptl_crystal_F_000 7776
_exptl_crystal_size_max 0.21
_exptl_crystal_size_mid 0.16
_exptl_crystal_size_min 0.13
_platon_squeeze_details
;
TITL exp_1981_a.res in P-1 New: I2/c
CELL   27.6579   15.0908   57.5737     90.00     97.57     90.00
SPGR I2/c
# Solvent Accessible Volume =      4067
# Electrons Found in S.A.V. =       801
# Note: Atoms in Void as Cxxx and Qxxx all others
C101 0.169 0.433 0.041 !       4.92 eA-3
C102 0.115 0.454 0.027 !       3.85 eA-3
C103 0.539 0.134 0.008 !       3.74 eA-3
C104 0.591 0.146 0.018 !       3.67 eA-3
C105 0.922 0.059 0.221 !       3.17 eA-3
C106 0.517 0.198 0.005 !       2.81 eA-3
C107 0.535 0.821 0.007 !       2.78 eA-3
C108 0.467 0.476 0.214 !       2.45 eA-3
C109 0.993 0.950 0.016 !       2.19 eA-3
C110 0.499 0.518 0.242 !       2.17 eA-3
C111 0.032 0.964 0.013 !       1.72 eA-3
C112 0.430 0.501-0.001 !       1.66 eA-3
C113 0.951 0.985 0.008 !       1.57 eA-3
C114 0.467 0.503 0.001 !       1.52 eA-3
C115 0.980 0.046 0.246 !       1.50 eA-3
C116 0.561 0.561 0.015 !       1.46 eA-3
C117 0.007 0.051 0.234 !       1.35 eA-3
Q118 0.266 0.852 0.115 !       0.63 eA-3
Q119 0.790 0.517 0.114 !       0.57 eA-3
C120 0.671 0.990 0.038 !       0.57 eA-3
Q121 0.306 0.983 0.149 !       0.56 eA-3
Q122 0.274 1.000 0.149 !       0.55 eA-3
Q123 0.749 0.519 0.108 !       0.55 eA-3
C124 0.015 0.859 0.009 !       0.55 eA-3
Q125 0.828 0.390 0.151 !       0.52 eA-3
;
_refine_diff_density_max 0.589
_refine_diff_density_min -0.556
_refine_diff_density_rms 0.057
_refine_ls_extinction_method none
_refine_ls_goodness_of_fit_ref 1.078
_refine_ls_hydrogen_treatment constr
_refine_ls_matrix_type full
_refine_ls_number_parameters 1185
_refine_ls_number_reflns 23738
_refine_ls_number_restraints 0
_refine_ls_restrained_S_all 1.078
_refine_ls_R_factor_all 0.0652
_refine_ls_R_factor_gt 0.0529
_refine_ls_shift/su_max 0.002
_refine_ls_shift/su_mean 0.000
_refine_ls_structure_factor_coef Fsqd
_refine_ls_weighting_details 'w=1/[\s^2^(Fo^2^)+(0.0604P)^2^+18.3699P] where P=(Fo^2^+2Fc^2^)/3'
_refine_ls_weighting_scheme calc
_refine_ls_wR_factor_gt 0.1312
_refine_ls_wR_factor_ref 0.1423
_reflns_Friedel_coverage 0.000
_reflns_number_gt 19847
_reflns_number_total 23738
_reflns_threshold_expression 'I > 2\s(I)'
_cod_data_source_file d4sc06462c2.cif
_cod_data_source_block 6
_cod_depositor_comments 'Adding full bibliography for 1573084--1573090.cif.'
_cod_database_code 1573090
_shelx_shelxl_version_number 2014/7
_shelx_space_group_comment
;
The symmetry employed for this shelxl refinement is uniquely defined
by the following loop, which should always be used as a source of
symmetry information in preference to the above space-group names.
They are only intended as comments.
;
_shelx_estimated_absorpt_t_max 0.888
_shelx_estimated_absorpt_t_min 0.828
_olex2_refinement_description
;
1.a Ternary CH refined with riding coordinates:
 C20(H20), C23(H23), C32(H32), C35(H35), C46(H46), C49(H49), C58(H58),
 C61(H61), C72(H72), C76(H76), C83(H83), C87(H87), C98(H98), C101(H101),
 C110(H110), C113(H113)
1.b Secondary CH2 refined with riding coordinates:
 C11(H11A,H11B), C12(H12A,H12B), C37(H37A,H37B), C38(H38A,H38B), C63(H63A,
 H63B), C64(H64A,H64B), C89(H89A,H89B), C90(H90A,H90B)
1.c Aromatic/amide H refined with riding coordinates:
 C2(H2), C4(H4), C7(H7), C9(H9), C15(H15), C16(H16), C17(H17), C27(H27),
 C28(H28), C29(H29), C41(H41), C42(H42), C43(H43), C53(H53), C54(H54), C55(H55),
  C67(H67), C68(H68), C69(H69), C79(H79), C80(H80), C81(H81), C93(H93),
 C94(H94), C96(H96), C105(H105), C106(H106), C107(H107)
1.d Idealised Me refined as rotating group:
 C19(H19A,H19B,H19C), C21(H21A,H21B,H21C), C22(H22A,H22B,H22C), C24(H24A,H24B,
 H24C), C31(H31A,H31B,H31C), C33(H33A,H33B,H33C), C34(H34A,H34B,H34C), C36(H36A,
 H36B,H36C), C45(H45A,H45B,H45C), C47(H47A,H47B,H47C), C48(H48A,H48B,H48C),
 C50(H50A,H50B,H50C), C57(H57A,H57B,H57C), C59(H59A,H59B,H59C), C60(H60A,H60B,
 H60C), C62(H62A,H62B,H62C), C71(H71A,H71B,H71C), C73(H73A,H73B,H73C), C74(H74A,
 H74B,H74C), C75(H75A,H75B,H75C), C84(H84A,H84B,H84C), C85(H85A,H85B,H85C),
 C86(H86A,H86B,H86C), C88(H88A,H88B,H88C), C97(H97A,H97B,H97C), C99(H99A,H99B,
 H99C), C100(H10A,H10B,H10C), C102(H10D,H10E,H10F), C109(H10G,H10H,H10I),
 C111(H11C,H11D,H11E), C112(H11F,H11G,H11H), C114(H11I,H11J,H11K)
;
_platon_squeeze_void_probe_radius 1.20
_olex2_submission_special_instructions 'No special instructions were received'
_oxdiff_exptl_absorpt_empirical_details
;
Empirical correction (ABSPACK) includes:
- Absorption correction using spherical harmonics
- Frame scaling
;
_oxdiff_exptl_absorpt_empirical_full_max 7.736
_oxdiff_exptl_absorpt_empirical_full_min 0.304

loop_
_space_group_symop_operation_xyz
'x, y, z'
'-x, y, -z+1/2'
'x+1/2, y+1/2, z+1/2'
'-x+1/2, y+1/2, -z+1'
'-x, -y, -z'
'x, -y, z-1/2'
'-x+1/2, -y+1/2, -z+1/2'
'x+1/2, -y+1/2, z'

loop_
_atom_site_label
_atom_site_type_symbol
_atom_site_fract_x
_atom_site_fract_y
_atom_site_fract_z
_atom_site_U_iso_or_equiv
_atom_site_adp_type
_atom_site_occupancy
_atom_site_site_symmetry_order
_atom_site_calc_flag
_atom_site_refinement_flags_posn
_atom_site_refinement_flags_adp
_atom_site_refinement_flags_occupancy
_atom_site_disorder_assembly
_atom_site_disorder_group
P1 P 0.34529(2) 0.96210(3) 0.11599(2) 0.02369(9) Uani 1 1 d . . . . .
P2 P 0.26533(2) 0.93082(3) 0.11188(2) 0.02317(9) Uani 1 1 d . . . . .
P3 P 0.33111(2) 1.03545(3) 0.14857(2) 0.02269(9) Uani 1 1 d . . . . .
P4 P 0.27222(2) 0.93437(3) 0.15040(2) 0.02272(9) Uani 1 1 d . . . . .
O1 O 0.28193(5) 0.80329(8) 0.08293(2) 0.0356(3) Uani 1 1 d . . . . .
O2 O 0.23397(4) 1.04124(8) 0.17890(2) 0.0317(3) Uani 1 1 d . . . . .
N1 N 0.40663(5) 0.97954(10) 0.07114(3) 0.0309(3) Uani 1 1 d . . . . .
N2 N 0.35344(5) 1.07627(10) 0.05322(3) 0.0327(3) Uani 1 1 d . . . . .
N3 N 0.25632(5) 0.61599(9) 0.08992(2) 0.0282(3) Uani 1 1 d . . . . .
N4 N 0.26415(5) 0.58544(9) 0.12811(2) 0.0270(3) Uani 1 1 d . . . . .
N5 N 0.40519(5) 1.00035(9) 0.21329(2) 0.0253(3) Uani 1 1 d . . . . .
N6 N 0.37759(4) 1.12888(9) 0.19692(2) 0.0237(3) Uani 1 1 d . . . . .
N7 N 0.13344(4) 1.10364(9) 0.17070(2) 0.0254(3) Uani 1 1 d . . . . .
N8 N 0.10934(4) 1.12213(9) 0.13249(2) 0.0271(3) Uani 1 1 d . . . . .
C1 C 0.26897(5) 0.81177(11) 0.10258(3) 0.0268(3) Uani 1 1 d . . . . .
C2 C 0.25808(6) 0.74177(11) 0.11769(3) 0.0268(3) Uani 1 1 d . . . . .
H2 H 0.2496 0.7571 0.1326 0.032 Uiso 1 1 calc R U . . .
C3 C 0.25908(5) 0.65333(11) 0.11194(3) 0.0258(3) Uani 1 1 d . . . . .
C4 C 0.34533(6) 1.04514(11) 0.09385(3) 0.0259(3) Uani 1 1 d . . . . .
H4 H 0.3291 1.0996 0.0958 0.031 Uiso 1 1 calc R U . . .
C5 C 0.36743(6) 1.03427(11) 0.07431(3) 0.0269(3) Uani 1 1 d . . . . .
C6 C 0.22385(5) 1.01078(11) 0.15887(3) 0.0242(3) Uani 1 1 d . . . . .
C7 C 0.18112(5) 1.02955(11) 0.14294(3) 0.0255(3) Uani 1 1 d . . . . .
H7 H 0.1784 1.0049 0.1276 0.031 Uiso 1 1 calc R U . . .
C8 C 0.14348(5) 1.08183(10) 0.14868(3) 0.0239(3) Uani 1 1 d . . . . .
C9 C 0.37636(5) 0.99626(11) 0.17163(3) 0.0243(3) Uani 1 1 d . . . . .
H9 H 0.3940 0.9438 0.1692 0.029 Uiso 1 1 calc R U . . .
C10 C 0.38589(5) 1.03963(10) 0.19231(3) 0.0226(3) Uani 1 1 d . . . . .
C11 C 0.25532(7) 0.51886(12) 0.09182(3) 0.0361(4) Uani 1 1 d . . . . .
H11A H 0.2755 0.4907 0.0809 0.043 Uiso 1 1 calc R U . . .
H11B H 0.2216 0.4959 0.0886 0.043 Uiso 1 1 calc R U . . .
C12 C 0.27664(6) 0.50314(12) 0.11711(3) 0.0329(4) Uani 1 1 d . . . . .
H12A H 0.2614 0.4514 0.1238 0.039 Uiso 1 1 calc R U . . .
H12B H 0.3124 0.4944 0.1187 0.039 Uiso 1 1 calc R U . . .
C13 C 0.27250(6) 0.59393(11) 0.15316(3) 0.0282(3) Uani 1 1 d . . . . .
C14 C 0.23511(6) 0.56547(12) 0.16567(3) 0.0324(4) Uani 1 1 d . . . . .
C15 C 0.24351(7) 0.56818(14) 0.19001(4) 0.0425(5) Uani 1 1 d . . . . .
H15 H 0.2187 0.5493 0.1988 0.051 Uiso 1 1 calc R U . . .
C16 C 0.28730(8) 0.59787(16) 0.20151(4) 0.0489(5) Uani 1 1 d . . . . .
H16 H 0.2925 0.5991 0.2181 0.059 Uiso 1 1 calc R U . . .
C17 C 0.32356(7) 0.62572(14) 0.18901(4) 0.0440(5) Uani 1 1 d . . . . .
H17 H 0.3535 0.6464 0.1972 0.053 Uiso 1 1 calc R U . . .
C18 C 0.31746(6) 0.62437(12) 0.16460(3) 0.0328(4) Uani 1 1 d . . . . .
C19 C 0.40174(8) 0.59030(16) 0.15564(5) 0.0589(6) Uani 1 1 d . . . . .
H19A H 0.4145 0.5890 0.1723 0.088 Uiso 1 1 calc R U . . .
H19B H 0.4275 0.6099 0.1466 0.088 Uiso 1 1 calc R U . . .
H19C H 0.3908 0.5308 0.1505 0.088 Uiso 1 1 calc R U . . .
C20 C 0.35875(6) 0.65461(12) 0.15163(4) 0.0360(4) Uani 1 1 d . . . . .
H20 H 0.3465 0.6552 0.1345 0.043 Uiso 1 1 calc R U . . .
C21 C 0.37495(7) 0.74855(14) 0.15889(4) 0.0487(5) Uani 1 1 d . . . . .
H21A H 0.3469 0.7886 0.1563 0.073 Uiso 1 1 calc R U . . .
H21B H 0.4000 0.7682 0.1495 0.073 Uiso 1 1 calc R U . . .
H21C H 0.3884 0.7490 0.1755 0.073 Uiso 1 1 calc R U . . .
C22 C 0.16335(9) 0.45843(18) 0.16422(5) 0.0630(7) Uani 1 1 d . . . . .
H22A H 0.1565 0.4735 0.1800 0.095 Uiso 1 1 calc R U . . .
H22B H 0.1864 0.4089 0.1651 0.095 Uiso 1 1 calc R U . . .
H22C H 0.1330 0.4414 0.1545 0.095 Uiso 1 1 calc R U . . .
C23 C 0.18544(6) 0.53857(13) 0.15335(4) 0.0397(4) Uani 1 1 d . . . . .
H23 H 0.1893 0.5230 0.1368 0.048 Uiso 1 1 calc R U . . .
C24 C 0.15178(8) 0.61919(18) 0.15267(5) 0.0652(7) Uani 1 1 d . . . . .
H24A H 0.1209 0.6060 0.1428 0.098 Uiso 1 1 calc R U . . .
H24B H 0.1675 0.6700 0.1461 0.098 Uiso 1 1 calc R U . . .
H24C H 0.1454 0.6333 0.1686 0.098 Uiso 1 1 calc R U . . .
C25 C 0.22837(6) 0.65085(11) 0.06890(3) 0.0301(4) Uani 1 1 d . . . . .
C26 C 0.17808(7) 0.66609(13) 0.06810(3) 0.0377(4) Uani 1 1 d . . . . .
C27 C 0.15224(7) 0.69204(15) 0.04673(4) 0.0493(5) Uani 1 1 d . . . . .
H27 H 0.1185 0.7051 0.0459 0.059 Uiso 1 1 calc R U . . .
C28 C 0.17455(8) 0.69915(16) 0.02675(4) 0.0518(5) Uani 1 1 d . . . . .
H28 H 0.1560 0.7157 0.0123 0.062 Uiso 1 1 calc R U . . .
C29 C 0.22376(8) 0.68219(14) 0.02774(4) 0.0439(5) Uani 1 1 d . . . . .
H29 H 0.2389 0.6865 0.0139 0.053 Uiso 1 1 calc R U . . .
C30 C 0.25158(7) 0.65888(12) 0.04878(3) 0.0340(4) Uani 1 1 d . . . . .
C31 C 0.33061(8) 0.72084(16) 0.03864(4) 0.0497(5) Uani 1 1 d . . . . .
H31A H 0.3177 0.7264 0.0220 0.075 Uiso 1 1 calc R U . . .
H31B H 0.3659 0.7103 0.0402 0.075 Uiso 1 1 calc R U . . .
H31C H 0.3242 0.7756 0.0469 0.075 Uiso 1 1 calc R U . . .
C32 C 0.30582(7) 0.64317(14) 0.04932(3) 0.0398(4) Uani 1 1 d . . . . .
H32 H 0.3206 0.6371 0.0661 0.048 Uiso 1 1 calc R U . . .
C33 C 0.31580(10) 0.55727(16) 0.03648(5) 0.0597(6) Uani 1 1 d . . . . .
H33A H 0.2983 0.5081 0.0427 0.090 Uiso 1 1 calc R U . . .
H33B H 0.3509 0.5448 0.0388 0.090 Uiso 1 1 calc R U . . .
H33C H 0.3046 0.5640 0.0197 0.090 Uiso 1 1 calc R U . . .
C34 C 0.12641(8) 0.74068(18) 0.09512(5) 0.0605(6) Uani 1 1 d . . . . .
H34A H 0.1518 0.7855 0.0990 0.091 Uiso 1 1 calc R U . . .
H34B H 0.1088 0.7312 0.1086 0.091 Uiso 1 1 calc R U . . .
H34C H 0.1035 0.7611 0.0817 0.091 Uiso 1 1 calc R U . . .
C35 C 0.14979(7) 0.65391(14) 0.08884(4) 0.0428(5) Uani 1 1 d . . . . .
H35 H 0.1734 0.6353 0.1026 0.051 Uiso 1 1 calc R U . . .
C36 C 0.11133(8) 0.58089(19) 0.08403(5) 0.0635(7) Uani 1 1 d . . . . .
H36A H 0.0867 0.5990 0.0711 0.095 Uiso 1 1 calc R U . . .
H36B H 0.0956 0.5710 0.0981 0.095 Uiso 1 1 calc R U . . .
H36C H 0.1270 0.5260 0.0798 0.095 Uiso 1 1 calc R U . . .
C37 C 0.38852(8) 1.06373(15) 0.03662(4) 0.0451(5) Uani 1 1 d . . . . .
H37A H 0.4103 1.1157 0.0363 0.054 Uiso 1 1 calc R U . . .
H37B H 0.3719 1.0524 0.0206 0.054 Uiso 1 1 calc R U . . .
C38 C 0.41652(7) 0.98233(15) 0.04672(3) 0.0418(5) Uani 1 1 d . . . . .
H38A H 0.4045 0.9280 0.0382 0.050 Uiso 1 1 calc R U . . .
H38B H 0.4519 0.9887 0.0459 0.050 Uiso 1 1 calc R U . . .
C39 C 0.30992(6) 1.12691(13) 0.04722(3) 0.0332(4) Uani 1 1 d . . . . .
C40 C 0.31316(7) 1.21960(13) 0.04741(3) 0.0384(4) Uani 1 1 d . . . . .
C41 C 0.27167(8) 1.26776(14) 0.03874(4) 0.0435(5) Uani 1 1 d . . . . .
H41 H 0.2734 1.3306 0.0381 0.052 Uiso 1 1 calc R U . . .
C42 C 0.22838(7) 1.22593(14) 0.03106(3) 0.0433(5) Uani 1 1 d . . . . .
H42 H 0.2007 1.2598 0.0249 0.052 Uiso 1 1 calc R U . . .
C43 C 0.22499(7) 1.13489(14) 0.03229(3) 0.0404(4) Uani 1 1 d . . . . .
H43 H 0.1945 1.1070 0.0276 0.048 Uiso 1 1 calc R U . . .
C44 C 0.26557(7) 1.08273(13) 0.04035(3) 0.0360(4) Uani 1 1 d . . . . .
C45 C 0.21169(8) 0.95081(17) 0.04711(5) 0.0604(6) Uani 1 1 d . . . . .
H45A H 0.2040 0.9816 0.0612 0.091 Uiso 1 1 calc R U . . .
H45B H 0.2129 0.8868 0.0500 0.091 Uiso 1 1 calc R U . . .
H45C H 0.1865 0.9638 0.0339 0.091 Uiso 1 1 calc R U . . .
C46 C 0.26121(7) 0.98239(14) 0.04124(4) 0.0449(5) Uani 1 1 d . . . . .
H46 H 0.2866 0.9608 0.0540 0.054 Uiso 1 1 calc R U . . .
C47 C 0.27251(12) 0.94169(18) 0.01837(5) 0.0738(8) Uani 1 1 d . . . . .
H47A H 0.2487 0.9626 0.0054 0.111 Uiso 1 1 calc R U . . .
H47B H 0.2708 0.8770 0.0194 0.111 Uiso 1 1 calc R U . . .
H47C H 0.3054 0.9593 0.0156 0.111 Uiso 1 1 calc R U . . .
C48 C 0.35064(9) 1.32571(18) 0.07807(5) 0.0616(6) Uani 1 1 d . . . . .
H48A H 0.3267 1.3717 0.0727 0.092 Uiso 1 1 calc R U . . .
H48B H 0.3813 1.3536 0.0848 0.092 Uiso 1 1 calc R U . . .
H48C H 0.3381 1.2893 0.0900 0.092 Uiso 1 1 calc R U . . .
C49 C 0.35962(8) 1.26729(14) 0.05735(4) 0.0465(5) Uani 1 1 d . . . . .
H49 H 0.3842 1.2213 0.0633 0.056 Uiso 1 1 calc R U . . .
C50 C 0.38115(10) 1.32159(18) 0.03869(5) 0.0680(7) Uani 1 1 d . . . . .
H50A H 0.3884 1.2823 0.0261 0.102 Uiso 1 1 calc R U . . .
H50B H 0.4112 1.3506 0.0458 0.102 Uiso 1 1 calc R U . . .
H50C H 0.3576 1.3666 0.0323 0.102 Uiso 1 1 calc R U . . .
C51 C 0.44507(6) 0.96061(13) 0.08968(3) 0.0332(4) Uani 1 1 d . . . . .
C52 C 0.47451(6) 1.02942(14) 0.09985(3) 0.0395(4) Uani 1 1 d . . . . .
C53 C 0.51015(7) 1.00807(18) 0.11855(4) 0.0499(6) Uani 1 1 d . . . . .
H53 H 0.5304 1.0536 0.1259 0.060 Uiso 1 1 calc R U . . .
C54 C 0.51645(7) 0.92232(18) 0.12644(4) 0.0541(6) Uani 1 1 d . . . . .
H54 H 0.5397 0.9097 0.1397 0.065 Uiso 1 1 calc R U . . .
C55 C 0.48921(7) 0.85462(17) 0.11527(4) 0.0499(5) Uani 1 1 d . . . . .
H55 H 0.4949 0.7953 0.1205 0.060 Uiso 1 1 calc R U . . .
C56 C 0.45341(6) 0.87201(13) 0.09640(3) 0.0374(4) Uani 1 1 d . . . . .
C57 C 0.46133(9) 0.75633(18) 0.06687(5) 0.0647(7) Uani 1 1 d . . . . .
H57A H 0.4701 0.8014 0.0559 0.097 Uiso 1 1 calc R U . . .
H57B H 0.4448 0.7069 0.0581 0.097 Uiso 1 1 calc R U . . .
H57C H 0.4909 0.7346 0.0764 0.097 Uiso 1 1 calc R U . . .
C58 C 0.42715(7) 0.79721(14) 0.08286(4) 0.0461(5) Uani 1 1 d . . . . .
H58 H 0.3985 0.8229 0.0726 0.055 Uiso 1 1 calc R U . . .
C59 C 0.40800(9) 0.72729(17) 0.09849(5) 0.0631(7) Uani 1 1 d . . . . .
H59A H 0.4353 0.7020 0.1090 0.095 Uiso 1 1 calc R U . . .
H59B H 0.3915 0.6802 0.0887 0.095 Uiso 1 1 calc R U . . .
H59C H 0.3848 0.7548 0.1078 0.095 Uiso 1 1 calc R U . . .
C60 C 0.45557(10) 1.18706(17) 0.10984(5) 0.0656(7) Uani 1 1 d . . . . .
H60A H 0.4813 1.1880 0.1233 0.098 Uiso 1 1 calc R U . . .
H60B H 0.4250 1.1668 0.1150 0.098 Uiso 1 1 calc R U . . .
H60C H 0.4511 1.2468 0.1033 0.098 Uiso 1 1 calc R U . . .
C61 C 0.47005(8) 1.12395(15) 0.09117(4) 0.0491(5) Uani 1 1 d . . . . .
H61 H 0.4434 1.1255 0.0776 0.059 Uiso 1 1 calc R U . . .
C62 C 0.51693(11) 1.1555(2) 0.08224(6) 0.0876(10) Uani 1 1 d . . . . .
H62A H 0.5124 1.2162 0.0763 0.131 Uiso 1 1 calc R U . . .
H62B H 0.5244 1.1164 0.0696 0.131 Uiso 1 1 calc R U . . .
H62C H 0.5439 1.1540 0.0951 0.131 Uiso 1 1 calc R U . . .
C63 C 0.08954(7) 1.15984(13) 0.16907(3) 0.0383(4) Uani 1 1 d . . . . .
H63A H 0.0953 1.2127 0.1793 0.046 Uiso 1 1 calc R U . . .
H63B H 0.0615 1.1264 0.1736 0.046 Uiso 1 1 calc R U . . .
C64 C 0.08060(6) 1.18593(13) 0.14371(3) 0.0355(4) Uani 1 1 d . . . . .
H64A H 0.0456 1.1814 0.1375 0.043 Uiso 1 1 calc R U . . .
H64B H 0.0918 1.2472 0.1414 0.043 Uiso 1 1 calc R U . . .
C65 C 0.10623(6) 1.12070(11) 0.10741(3) 0.0285(4) Uani 1 1 d . . . . .
C66 C 0.06713(6) 1.07348(12) 0.09505(3) 0.0347(4) Uani 1 1 d . . . . .
C67 C 0.06105(8) 1.07773(15) 0.07074(4) 0.0481(5) Uani 1 1 d . . . . .
H67 H 0.0349 1.0462 0.0621 0.058 Uiso 1 1 calc R U . . .
C68 C 0.09212(8) 1.12674(17) 0.05890(4) 0.0539(6) Uani 1 1 d . . . . .
H68 H 0.0871 1.1293 0.0423 0.065 Uiso 1 1 calc R U . . .
C69 C 0.13051(7) 1.17205(15) 0.07126(4) 0.0448(5) Uani 1 1 d . . . . .
H69 H 0.1521 1.2048 0.0630 0.054 Uiso 1 1 calc R U . . .
C70 C 0.13830(6) 1.17081(12) 0.09573(3) 0.0330(4) Uani 1 1 d . . . . .
C71 C 0.16830(9) 1.32314(16) 0.10574(5) 0.0616(7) Uani 1 1 d . . . . .
H71A H 0.1940 1.3573 0.1151 0.092 Uiso 1 1 calc R U . . .
H71B H 0.1369 1.3355 0.1112 0.092 Uiso 1 1 calc R U . . .
H71C H 0.1666 1.3401 0.0892 0.092 Uiso 1 1 calc R U . . .
C72 C 0.17965(6) 1.22464(13) 0.10835(3) 0.0371(4) Uani 1 1 d . . . . .
H72 H 0.1825 1.2096 0.1254 0.045 Uiso 1 1 calc R U . . .
C73 C 0.22811(8) 1.2010(2) 0.09973(4) 0.0616(7) Uani 1 1 d . . . . .
H73A H 0.2261 1.2142 0.0830 0.092 Uiso 1 1 calc R U . . .
H73B H 0.2348 1.1378 0.1023 0.092 Uiso 1 1 calc R U . . .
H73C H 0.2544 1.2359 0.1084 0.092 Uiso 1 1 calc R U . . .
C74 C -0.02045(8) 1.03188(19) 0.09883(5) 0.0645(7) Uani 1 1 d . . . . .
H74A H -0.0282 1.0942 0.1013 0.097 Uiso 1 1 calc R U . . .
H74B H -0.0405 0.9940 0.1076 0.097 Uiso 1 1 calc R U . . .
H74C H -0.0272 1.0179 0.0821 0.097 Uiso 1 1 calc R U . . .
C75 C 0.04677(9) 0.91852(15) 0.10427(5) 0.0609(6) Uani 1 1 d . . . . .
H75A H 0.0408 0.9029 0.0876 0.091 Uiso 1 1 calc R U . . .
H75B H 0.0267 0.8810 0.1131 0.091 Uiso 1 1 calc R U . . .
H75C H 0.0813 0.9093 0.1101 0.091 Uiso 1 1 calc R U . . .
C76 C 0.03359(6) 1.01535(13) 0.10738(4) 0.0392(4) Uani 1 1 d . . . . .
H76 H 0.0395 1.0294 0.1245 0.047 Uiso 1 1 calc R U . . .
C77 C 0.13976(5) 1.04562(11) 0.19095(3) 0.0276(3) Uani 1 1 d . . . . .
C78 C 0.11776(6) 0.96184(12) 0.18992(3) 0.0325(4) Uani 1 1 d . . . . .
C79 C 0.12125(7) 0.91205(14) 0.21059(4) 0.0442(5) Uani 1 1 d . . . . .
H79 H 0.1076 0.8542 0.2101 0.053 Uiso 1 1 calc R U . . .
C80 C 0.14399(7) 0.94484(15) 0.23153(4) 0.0455(5) Uani 1 1 d . . . . .
H80 H 0.1453 0.9104 0.2454 0.055 Uiso 1 1 calc R U . . .
C81 C 0.16490(6) 1.02776(14) 0.23225(3) 0.0397(4) Uani 1 1 d . . . . .
H81 H 0.1805 1.0501 0.2468 0.048 Uiso 1 1 calc R U . . .
C82 C 0.16373(6) 1.07961(12) 0.21214(3) 0.0308(4) Uani 1 1 d . . . . .
C83 C 0.18913(6) 1.16853(12) 0.21380(3) 0.0333(4) Uani 1 1 d . . . . .
H83 H 0.1908 1.1905 0.1975 0.040 Uiso 1 1 calc R U . . .
C84 C 0.24129(6) 1.15902(14) 0.22629(3) 0.0396(4) Uani 1 1 d . . . . .
H84A H 0.2584 1.2157 0.2258 0.059 Uiso 1 1 calc R U . . .
H84B H 0.2585 1.1134 0.2185 0.059 Uiso 1 1 calc R U . . .
H84C H 0.2403 1.1419 0.2427 0.059 Uiso 1 1 calc R U . . .
C85 C 0.16087(8) 1.23679(15) 0.22651(4) 0.0497(5) Uani 1 1 d . . . . .
H85A H 0.1609 1.2186 0.2429 0.075 Uiso 1 1 calc R U . . .
H85B H 0.1272 1.2404 0.2188 0.075 Uiso 1 1 calc R U . . .
H85C H 0.1765 1.2949 0.2260 0.075 Uiso 1 1 calc R U . . .
C86 C 0.11107(9) 0.83327(15) 0.16201(5) 0.0536(6) Uani 1 1 d . . . . .
H86A H 0.1453 0.8413 0.1597 0.080 Uiso 1 1 calc R U . . .
H86B H 0.0926 0.8097 0.1476 0.080 Uiso 1 1 calc R U . . .
H86C H 0.1092 0.7916 0.1749 0.080 Uiso 1 1 calc R U . . .
C87 C 0.08958(6) 0.92227(13) 0.16794(4) 0.0363(4) Uani 1 1 d . . . . .
H87 H 0.0925 0.9638 0.1546 0.044 Uiso 1 1 calc R U . . .
C88 C 0.03534(7) 0.91293(17) 0.17046(5) 0.0544(6) Uani 1 1 d . . . . .
H88A H 0.0317 0.8753 0.1840 0.082 Uiso 1 1 calc R U . . .
H88B H 0.0181 0.8860 0.1562 0.082 Uiso 1 1 calc R U . . .
H88C H 0.0215 0.9716 0.1728 0.082 Uiso 1 1 calc R U . . .
C89 C 0.41179(6) 1.06430(11) 0.23263(3) 0.0293(4) Uani 1 1 d . . . . .
H89A H 0.4466 1.0794 0.2370 0.035 Uiso 1 1 calc R U . . .
H89B H 0.3985 1.0412 0.2466 0.035 Uiso 1 1 calc R U . . .
C90 C 0.38266(6) 1.14418(12) 0.22226(3) 0.0285(3) Uani 1 1 d . . . . .
H90A H 0.3503 1.1469 0.2278 0.034 Uiso 1 1 calc R U . . .
H90B H 0.4004 1.2001 0.2265 0.034 Uiso 1 1 calc R U . . .
C91 C 0.39071(6) 1.19912(11) 0.18211(3) 0.0265(3) Uani 1 1 d . . . . .
C92 C 0.43964(6) 1.21011(11) 0.17846(3) 0.0313(4) Uani 1 1 d . . . . .
C93 C 0.45056(7) 1.27964(13) 0.16407(4) 0.0413(5) Uani 1 1 d . . . . .
H93 H 0.4833 1.2879 0.1612 0.050 Uiso 1 1 calc R U . . .
C94 C 0.41504(8) 1.33654(13) 0.15399(4) 0.0456(5) Uani 1 1 d . . . . .
H94 H 0.4231 1.3820 0.1437 0.055 Uiso 1 1 calc R U . . .
C95 C 0.35465(6) 1.25976(12) 0.17320(3) 0.0309(4) Uani 1 1 d . . . . .
C96 C 0.36765(7) 1.32772(13) 0.15875(4) 0.0406(4) Uani 1 1 d . . . . .
H96 H 0.3435 1.3685 0.1521 0.049 Uiso 1 1 calc R U . . .
C97 C 0.26393(7) 1.25462(15) 0.15898(4) 0.0457(5) Uani 1 1 d . . . . .
H97A H 0.2320 1.2464 0.1643 0.069 Uiso 1 1 calc R U . . .
H97B H 0.2702 1.2056 0.1486 0.069 Uiso 1 1 calc R U . . .
H97C H 0.2641 1.3107 0.1504 0.069 Uiso 1 1 calc R U . . .
C98 C 0.30346(6) 1.25651(12) 0.18005(3) 0.0344(4) Uani 1 1 d . . . . .
H98 H 0.3006 1.2009 0.1892 0.041 Uiso 1 1 calc R U . . .
C99 C 0.29599(8) 1.33477(14) 0.19594(4) 0.0466(5) Uani 1 1 d . . . . .
H99A H 0.3010 1.3902 0.1877 0.070 Uiso 1 1 calc R U . . .
H99B H 0.3194 1.3311 0.2102 0.070 Uiso 1 1 calc R U . . .
H99C H 0.2627 1.3333 0.2001 0.070 Uiso 1 1 calc R U . . .
C100 C 0.51297(7) 1.11505(15) 0.17343(4) 0.0460(5) Uani 1 1 d . . . . .
H10A H 0.5287 1.1635 0.1659 0.069 Uiso 1 1 calc R U . . .
H10B H 0.4929 1.0801 0.1615 0.069 Uiso 1 1 calc R U . . .
H10C H 0.5380 1.0770 0.1819 0.069 Uiso 1 1 calc R U . . .
C101 C 0.48082(6) 1.15343(13) 0.19058(3) 0.0350(4) Uani 1 1 d . . . . .
H101 H 0.4656 1.1024 0.1980 0.042 Uiso 1 1 calc R U . . .
C102 C 0.51117(7) 1.20539(15) 0.21035(4) 0.0477(5) Uani 1 1 d . . . . .
H10D H 0.5373 1.1674 0.2180 0.071 Uiso 1 1 calc R U . . .
H10E H 0.4901 1.2243 0.2219 0.071 Uiso 1 1 calc R U . . .
H10F H 0.5255 1.2576 0.2038 0.071 Uiso 1 1 calc R U . . .
C103 C 0.40650(5) 0.90739(11) 0.21829(3) 0.0259(3) Uani 1 1 d . . . . .
C104 C 0.44839(6) 0.85848(11) 0.21509(3) 0.0272(3) Uani 1 1 d . . . . .
C105 C 0.45213(6) 0.77214(12) 0.22355(3) 0.0335(4) Uani 1 1 d . . . . .
H105 H 0.4803 0.7381 0.2217 0.040 Uiso 1 1 calc R U . . .
C106 C 0.41546(7) 0.73489(13) 0.23461(3) 0.0378(4) Uani 1 1 d . . . . .
H106 H 0.4193 0.6769 0.2410 0.045 Uiso 1 1 calc R U . . .
C107 C 0.37327(6) 0.78204(12) 0.23634(3) 0.0361(4) Uani 1 1 d . . . . .
H107 H 0.3477 0.7550 0.2433 0.043 Uiso 1 1 calc R U . . .
C108 C 0.36752(6) 0.86837(12) 0.22802(3) 0.0305(4) Uani 1 1 d . . . . .
C109 C 0.27681(7) 0.86493(16) 0.21601(4) 0.0482(5) Uani 1 1 d . . . . .
H10G H 0.2722 0.8096 0.2243 0.072 Uiso 1 1 calc R U . . .
H10H H 0.2838 0.8515 0.2001 0.072 Uiso 1 1 calc R U . . .
H10I H 0.2470 0.9007 0.2151 0.072 Uiso 1 1 calc R U . . .
C110 C 0.31944(6) 0.91660(13) 0.22917(4) 0.0376(4) Uani 1 1 d . . . . .
H110 H 0.3212 0.9752 0.2212 0.045 Uiso 1 1 calc R U . . .
C111 C 0.31058(8) 0.93400(17) 0.25448(4) 0.0536(6) Uani 1 1 d . . . . .
H11C H 0.2806 0.9685 0.2545 0.080 Uiso 1 1 calc R U . . .
H11D H 0.3381 0.9672 0.2627 0.080 Uiso 1 1 calc R U . . .
H11E H 0.3074 0.8774 0.2625 0.080 Uiso 1 1 calc R U . . .
C112 C 0.52794(7) 0.93959(16) 0.22133(4) 0.0471(5) Uani 1 1 d . . . . .
H11F H 0.5423 0.8934 0.2321 0.071 Uiso 1 1 calc R U . . .
H11G H 0.5131 0.9852 0.2302 0.071 Uiso 1 1 calc R U . . .
H11H H 0.5535 0.9664 0.2133 0.071 Uiso 1 1 calc R U . . .
C113 C 0.48936(6) 0.89900(12) 0.20340(3) 0.0300(4) Uani 1 1 d . . . . .
H113 H 0.4750 0.9477 0.1929 0.036 Uiso 1 1 calc R U . . .
C114 C 0.51277(8) 0.83244(16) 0.18829(4) 0.0549(6) Uani 1 1 d . . . . .
H11I H 0.5366 0.8630 0.1799 0.082 Uiso 1 1 calc R U . . .
H11J H 0.4875 0.8056 0.1769 0.082 Uiso 1 1 calc R U . . .
H11K H 0.5293 0.7861 0.1983 0.082 Uiso 1 1 calc R U . . .

loop_
_atom_site_aniso_label
_atom_site_aniso_U_11
_atom_site_aniso_U_22
_atom_site_aniso_U_33
_atom_site_aniso_U_23
_atom_site_aniso_U_13
_atom_site_aniso_U_12
P1 0.02046(18) 0.0225(2) 0.0286(2) 0.00037(16) 0.00496(15) 0.00107(14)
P2 0.02092(18) 0.0196(2) 0.0289(2) -0.00055(15) 0.00278(15) 0.00050(14)
P3 0.01951(17) 0.0211(2) 0.0273(2) 0.00012(15) 0.00256(14) 0.00067(14)
P4 0.01828(17) 0.0211(2) 0.0291(2) 0.00029(15) 0.00428(14) 0.00187(14)
O1 0.0480(7) 0.0266(7) 0.0347(7) -0.0045(5) 0.0149(5) -0.0036(5)
O2 0.0228(5) 0.0397(7) 0.0326(6) -0.0064(5) 0.0033(5) 0.0038(5)
N1 0.0292(7) 0.0336(8) 0.0310(8) -0.0001(6) 0.0080(6) 0.0052(6)
N2 0.0353(7) 0.0349(9) 0.0292(7) 0.0045(6) 0.0098(6) 0.0068(6)
N3 0.0325(7) 0.0192(7) 0.0330(8) -0.0006(6) 0.0043(6) 0.0005(5)
N4 0.0276(6) 0.0202(7) 0.0330(7) 0.0018(6) 0.0035(5) 0.0000(5)
N5 0.0269(6) 0.0216(7) 0.0267(7) -0.0004(5) 0.0011(5) 0.0009(5)
N6 0.0238(6) 0.0194(7) 0.0282(7) -0.0003(5) 0.0041(5) -0.0004(5)
N7 0.0206(6) 0.0256(7) 0.0307(7) 0.0006(6) 0.0056(5) 0.0057(5)
N8 0.0214(6) 0.0273(8) 0.0325(7) -0.0011(6) 0.0034(5) 0.0065(5)
C1 0.0241(7) 0.0226(9) 0.0336(9) -0.0014(7) 0.0032(6) -0.0007(6)
C2 0.0284(8) 0.0194(8) 0.0329(9) -0.0011(7) 0.0055(6) 0.0013(6)
C3 0.0208(7) 0.0243(9) 0.0327(9) 0.0011(7) 0.0050(6) 0.0001(6)
C4 0.0263(7) 0.0235(9) 0.0290(8) 0.0008(6) 0.0075(6) 0.0018(6)
C5 0.0267(7) 0.0230(9) 0.0312(9) 0.0002(7) 0.0048(6) -0.0012(6)
C6 0.0192(7) 0.0228(8) 0.0311(8) 0.0006(6) 0.0055(6) -0.0005(6)
C7 0.0201(7) 0.0238(9) 0.0326(9) -0.0031(7) 0.0040(6) 0.0028(6)
C8 0.0195(7) 0.0195(8) 0.0328(8) -0.0015(6) 0.0044(6) -0.0007(6)
C9 0.0194(7) 0.0232(9) 0.0300(8) 0.0002(6) 0.0023(6) 0.0011(6)
C10 0.0162(6) 0.0225(8) 0.0290(8) 0.0030(6) 0.0029(6) -0.0008(5)
C11 0.0470(10) 0.0204(9) 0.0403(10) -0.0021(7) 0.0037(8) 0.0023(7)
C12 0.0367(9) 0.0202(9) 0.0414(10) -0.0007(7) 0.0036(7) 0.0012(7)
C13 0.0290(8) 0.0215(9) 0.0335(9) 0.0027(7) 0.0015(6) 0.0037(6)
C14 0.0313(8) 0.0280(10) 0.0380(10) 0.0034(7) 0.0053(7) 0.0043(7)
C15 0.0438(10) 0.0437(12) 0.0409(11) 0.0042(9) 0.0096(8) 0.0023(8)
C16 0.0567(12) 0.0558(14) 0.0328(10) 0.0032(9) 0.0004(9) 0.0038(10)
C17 0.0410(10) 0.0466(13) 0.0408(11) -0.0018(9) -0.0080(8) -0.0001(8)
C18 0.0290(8) 0.0266(10) 0.0416(10) 0.0015(7) -0.0001(7) 0.0029(7)
C19 0.0367(10) 0.0440(13) 0.097(2) 0.0108(13) 0.0126(11) 0.0115(9)
C20 0.0265(8) 0.0293(10) 0.0511(11) 0.0018(8) 0.0009(7) -0.0012(7)
C21 0.0397(10) 0.0347(12) 0.0698(15) -0.0040(10) -0.0001(10) -0.0089(8)
C22 0.0536(13) 0.0617(17) 0.0749(17) 0.0078(13) 0.0129(12) -0.0214(11)
C23 0.0280(8) 0.0409(12) 0.0510(12) 0.0039(9) 0.0081(8) -0.0014(7)
C24 0.0340(11) 0.0674(17) 0.092(2) 0.0002(14) 0.0010(11) 0.0147(10)
C25 0.0341(8) 0.0207(9) 0.0347(9) -0.0017(7) 0.0010(7) -0.0007(6)
C26 0.0346(9) 0.0345(11) 0.0428(11) 0.0003(8) 0.0010(8) 0.0006(7)
C27 0.0383(10) 0.0508(14) 0.0557(13) 0.0066(10) -0.0062(9) 0.0038(9)
C28 0.0549(12) 0.0550(14) 0.0412(11) 0.0092(10) -0.0095(9) -0.0013(10)
C29 0.0542(12) 0.0399(12) 0.0367(10) -0.0003(9) 0.0023(9) -0.0062(9)
C30 0.0417(9) 0.0252(10) 0.0349(9) -0.0038(7) 0.0039(7) -0.0045(7)
C31 0.0518(12) 0.0525(14) 0.0476(12) -0.0029(10) 0.0171(9) -0.0117(10)
C32 0.0422(10) 0.0420(12) 0.0368(10) -0.0005(8) 0.0106(8) 0.0015(8)
C33 0.0734(16) 0.0450(14) 0.0668(16) -0.0022(12) 0.0313(13) 0.0088(11)
C34 0.0490(12) 0.0682(17) 0.0639(15) -0.0067(13) 0.0053(11) 0.0226(11)
C35 0.0304(9) 0.0486(13) 0.0494(12) 0.0002(9) 0.0058(8) 0.0044(8)
C36 0.0450(12) 0.0803(19) 0.0679(16) -0.0037(14) 0.0176(11) -0.0152(12)
C37 0.0487(11) 0.0527(13) 0.0372(11) 0.0034(9) 0.0183(9) 0.0126(9)
C38 0.0461(10) 0.0484(12) 0.0328(10) -0.0022(9) 0.0119(8) 0.0103(9)
C39 0.0373(9) 0.0359(10) 0.0274(9) 0.0047(7) 0.0077(7) 0.0072(7)
C40 0.0455(10) 0.0347(11) 0.0361(10) 0.0041(8) 0.0097(8) 0.0044(8)
C41 0.0559(12) 0.0321(11) 0.0429(11) 0.0064(9) 0.0077(9) 0.0099(9)
C42 0.0499(11) 0.0443(12) 0.0354(10) 0.0062(9) 0.0037(8) 0.0166(9)
C43 0.0397(10) 0.0494(13) 0.0314(9) 0.0032(8) 0.0024(7) 0.0058(8)
C44 0.0423(10) 0.0374(11) 0.0281(9) 0.0033(8) 0.0038(7) 0.0049(8)
C45 0.0529(13) 0.0515(15) 0.0728(17) 0.0067(12) -0.0069(11) -0.0135(11)
C46 0.0474(11) 0.0379(12) 0.0462(12) 0.0038(9) -0.0049(9) 0.0003(9)
C47 0.099(2) 0.0465(16) 0.0750(19) -0.0131(13) 0.0090(16) 0.0134(14)
C48 0.0571(14) 0.0590(16) 0.0675(16) -0.0147(13) 0.0038(12) -0.0002(11)
C49 0.0468(11) 0.0335(11) 0.0596(13) -0.0024(10) 0.0092(9) 0.0019(8)
C50 0.0719(16) 0.0552(16) 0.0813(19) 0.0025(14) 0.0263(14) -0.0167(13)
C51 0.0229(8) 0.0439(11) 0.0342(9) 0.0004(8) 0.0087(7) 0.0049(7)
C52 0.0262(8) 0.0524(13) 0.0415(11) -0.0042(9) 0.0107(7) -0.0018(8)
C53 0.0254(9) 0.0747(17) 0.0494(12) -0.0090(11) 0.0044(8) -0.0016(9)
C54 0.0270(9) 0.0875(19) 0.0470(12) 0.0050(12) 0.0022(8) 0.0137(10)
C55 0.0331(9) 0.0629(15) 0.0542(13) 0.0117(11) 0.0069(9) 0.0182(9)
C56 0.0281(8) 0.0435(12) 0.0425(10) 0.0033(9) 0.0110(7) 0.0093(7)
C57 0.0626(15) 0.0595(16) 0.0730(17) -0.0130(13) 0.0124(12) 0.0202(12)
C58 0.0396(10) 0.0380(12) 0.0610(13) 0.0040(10) 0.0072(9) 0.0111(8)
C59 0.0591(14) 0.0454(15) 0.0842(19) 0.0127(13) 0.0072(13) 0.0021(11)
C60 0.0726(16) 0.0468(15) 0.0740(17) -0.0130(13) -0.0029(13) -0.0090(12)
C61 0.0425(11) 0.0473(13) 0.0569(13) -0.0024(10) 0.0043(9) -0.0136(9)
C62 0.0672(17) 0.093(2) 0.108(3) 0.016(2) 0.0301(17) -0.0279(16)
C63 0.0351(9) 0.0397(11) 0.0413(10) 0.0016(8) 0.0095(8) 0.0193(8)
C64 0.0325(8) 0.0338(10) 0.0408(10) -0.0004(8) 0.0076(7) 0.0147(7)
C65 0.0245(7) 0.0279(9) 0.0325(9) -0.0016(7) 0.0010(6) 0.0057(6)
C66 0.0291(8) 0.0309(10) 0.0425(10) -0.0037(8) -0.0018(7) 0.0034(7)
C67 0.0432(11) 0.0531(14) 0.0442(12) -0.0068(10) -0.0080(9) -0.0047(9)
C68 0.0540(12) 0.0687(16) 0.0363(11) -0.0012(11) -0.0037(9) -0.0025(11)
C69 0.0423(10) 0.0553(14) 0.0368(10) 0.0024(9) 0.0058(8) -0.0013(9)
C70 0.0295(8) 0.0337(10) 0.0355(9) 0.0015(8) 0.0030(7) 0.0040(7)
C71 0.0605(14) 0.0442(14) 0.0756(17) 0.0089(12) -0.0083(12) -0.0148(11)
C72 0.0313(9) 0.0409(11) 0.0390(10) 0.0031(8) 0.0042(7) -0.0055(7)
C73 0.0345(10) 0.101(2) 0.0503(13) -0.0035(13) 0.0100(9) -0.0080(11)
C74 0.0319(10) 0.0708(18) 0.0895(19) 0.0099(14) 0.0036(11) -0.0017(10)
C75 0.0618(14) 0.0369(13) 0.0826(18) -0.0017(12) 0.0043(13) -0.0025(10)
C76 0.0303(9) 0.0341(11) 0.0516(12) -0.0025(9) -0.0010(8) -0.0035(7)
C77 0.0211(7) 0.0273(9) 0.0358(9) 0.0025(7) 0.0090(6) 0.0040(6)
C78 0.0224(7) 0.0332(10) 0.0430(10) 0.0038(8) 0.0083(7) 0.0001(6)
C79 0.0361(9) 0.0394(12) 0.0576(13) 0.0139(10) 0.0085(9) -0.0079(8)
C80 0.0404(10) 0.0529(13) 0.0443(11) 0.0173(10) 0.0101(8) -0.0057(9)
C81 0.0327(9) 0.0520(13) 0.0350(10) 0.0064(9) 0.0069(7) -0.0008(8)
C82 0.0241(7) 0.0372(10) 0.0325(9) 0.0018(7) 0.0090(6) 0.0039(7)
C83 0.0331(8) 0.0330(10) 0.0340(9) -0.0040(8) 0.0047(7) 0.0007(7)
C84 0.0348(9) 0.0410(11) 0.0425(11) -0.0060(9) 0.0033(8) -0.0037(8)
C85 0.0453(11) 0.0489(13) 0.0534(13) -0.0151(10) 0.0003(9) 0.0122(9)
C86 0.0588(13) 0.0356(12) 0.0666(15) -0.0044(11) 0.0092(11) -0.0016(10)
C87 0.0298(8) 0.0299(10) 0.0494(11) 0.0007(8) 0.0055(8) -0.0064(7)
C88 0.0332(10) 0.0562(15) 0.0732(16) -0.0008(12) 0.0043(10) -0.0154(9)
C89 0.0321(8) 0.0268(9) 0.0285(9) -0.0026(7) 0.0015(6) 0.0016(6)
C90 0.0299(8) 0.0267(9) 0.0295(8) -0.0029(7) 0.0057(6) 0.0006(6)
C91 0.0290(8) 0.0201(8) 0.0310(8) 0.0003(6) 0.0062(6) -0.0016(6)
C92 0.0305(8) 0.0230(9) 0.0417(10) -0.0011(7) 0.0097(7) -0.0055(6)
C93 0.0405(10) 0.0289(10) 0.0580(13) 0.0014(9) 0.0199(9) -0.0055(8)
C94 0.0574(12) 0.0271(11) 0.0571(13) 0.0111(9) 0.0252(10) -0.0004(9)
C95 0.0330(8) 0.0221(9) 0.0377(9) 0.0011(7) 0.0048(7) 0.0019(6)
C96 0.0486(11) 0.0249(10) 0.0496(12) 0.0115(8) 0.0114(9) 0.0065(8)
C97 0.0384(10) 0.0414(12) 0.0554(13) 0.0084(10) -0.0018(9) 0.0096(8)
C98 0.0316(8) 0.0278(10) 0.0440(10) 0.0057(8) 0.0061(7) 0.0062(7)
C99 0.0461(11) 0.0379(12) 0.0577(13) 0.0008(10) 0.0140(9) 0.0098(9)
C100 0.0373(10) 0.0423(12) 0.0618(13) 0.0076(10) 0.0190(9) 0.0052(8)
C101 0.0255(8) 0.0328(10) 0.0476(11) 0.0027(8) 0.0085(7) -0.0048(7)
C102 0.0337(9) 0.0510(13) 0.0574(13) 0.0000(10) 0.0028(9) -0.0121(9)
C103 0.0262(7) 0.0218(9) 0.0288(8) 0.0023(6) 0.0001(6) 0.0003(6)
C104 0.0250(7) 0.0256(9) 0.0297(8) -0.0003(7) -0.0016(6) 0.0011(6)
C105 0.0299(8) 0.0276(10) 0.0417(10) 0.0017(8) -0.0004(7) 0.0044(7)
C106 0.0387(9) 0.0262(10) 0.0471(11) 0.0108(8) 0.0004(8) 0.0000(7)
C107 0.0323(9) 0.0309(10) 0.0452(11) 0.0110(8) 0.0051(7) -0.0020(7)
C108 0.0266(8) 0.0306(10) 0.0338(9) 0.0044(7) 0.0017(6) -0.0001(6)
C109 0.0277(9) 0.0603(14) 0.0566(13) 0.0132(11) 0.0058(8) 0.0010(9)
C110 0.0280(8) 0.0382(11) 0.0488(11) 0.0124(9) 0.0124(8) 0.0047(7)
C111 0.0455(11) 0.0614(15) 0.0575(14) 0.0006(11) 0.0207(10) 0.0069(10)
C112 0.0327(9) 0.0623(15) 0.0455(12) -0.0005(10) 0.0016(8) -0.0113(9)
C113 0.0254(7) 0.0293(9) 0.0353(9) 0.0018(7) 0.0038(6) 0.0019(6)
C114 0.0528(12) 0.0534(15) 0.0632(15) -0.0126(12) 0.0256(11) -0.0023(10)

loop_
_atom_type_symbol
_atom_type_description
_atom_type_scat_dispersion_real
_atom_type_scat_dispersion_imag
_atom_type_scat_source
C C 0.0180 0.0090 'International Tables Vol C Tables 4.2.6.8 and 6.1.1.4'
H H 0.0000 0.0000 'International Tables Vol C Tables 4.2.6.8 and 6.1.1.4'
N N 0.0310 0.0180 'International Tables Vol C Tables 4.2.6.8 and 6.1.1.4'
O O 0.0490 0.0320 'International Tables Vol C Tables 4.2.6.8 and 6.1.1.4'
P P 0.2950 0.4330 'International Tables Vol C Tables 4.2.6.8 and 6.1.1.4'

loop_
_geom_angle_atom_site_label_1
_geom_angle_atom_site_label_2
_geom_angle_atom_site_label_3
_geom_angle
_geom_angle_site_symmetry_1
_geom_angle_site_symmetry_3
_geom_angle_publ_flag
P2 P1 P3 85.075(19) . . ?
C4 P1 P2 99.53(5) . . ?
C4 P1 P3 105.40(6) . . ?
P4 P2 P1 86.284(19) . . ?
C1 P2 P1 98.17(5) . . ?
C1 P2 P4 108.01(6) . . ?
P4 P3 P1 84.97(2) . . ?
C9 P3 P1 105.78(6) . . ?
C9 P3 P4 100.39(5) . . ?
P2 P4 P3 86.34(2) . . ?
C6 P4 P2 107.83(5) . . ?
C6 P4 P3 98.11(5) . . ?
C5 N1 C38 110.77(14) . . ?
C5 N1 C51 122.31(14) . . ?
C51 N1 C38 120.36(14) . . ?
C5 N2 C37 112.52(14) . . ?
C5 N2 C39 126.04(14) . . ?
C39 N2 C37 121.45(15) . . ?
C3 N3 C11 109.77(14) . . ?
C3 N3 C25 125.36(14) . . ?
C25 N3 C11 114.29(13) . . ?
C3 N4 C12 110.43(14) . . ?
C3 N4 C13 126.90(14) . . ?
C13 N4 C12 119.79(14) . . ?
C10 N5 C89 112.01(13) . . ?
C10 N5 C103 126.19(13) . . ?
C103 N5 C89 119.65(13) . . ?
C10 N6 C90 110.13(13) . . ?
C10 N6 C91 122.55(13) . . ?
C91 N6 C90 118.43(13) . . ?
C8 N7 C63 110.14(13) . . ?
C8 N7 C77 125.46(14) . . ?
C77 N7 C63 114.18(13) . . ?
C8 N8 C64 110.99(13) . . ?
C8 N8 C65 128.22(13) . . ?
C65 N8 C64 119.56(13) . . ?
O1 C1 P2 113.07(12) . . ?
O1 C1 C2 126.23(16) . . ?
C2 C1 P2 120.69(12) . . ?
C1 C2 H2 118.0 . . ?
C3 C2 C1 124.01(16) . . ?
C3 C2 H2 118.0 . . ?
N4 C3 N3 107.76(14) . . ?
C2 C3 N3 128.05(15) . . ?
C2 C3 N4 124.17(15) . . ?
P1 C4 H4 118.4 . . ?
C5 C4 P1 123.25(13) . . ?
C5 C4 H4 118.4 . . ?
N2 C5 N1 106.85(14) . . ?
C4 C5 N1 128.49(15) . . ?
C4 C5 N2 124.65(15) . . ?
O2 C6 P4 112.84(11) . . ?
O2 C6 C7 126.26(15) . . ?
C7 C6 P4 120.90(12) . . ?
C6 C7 H7 118.4 . . ?
C8 C7 C6 123.17(15) . . ?
C8 C7 H7 118.4 . . ?
N7 C8 N8 108.34(13) . . ?
N7 C8 C7 127.48(15) . . ?
N8 C8 C7 124.18(15) . . ?
P3 C9 H9 119.1 . . ?
C10 C9 P3 121.71(12) . . ?
C10 C9 H9 119.1 . . ?
N5 C10 N6 107.50(13) . . ?
C9 C10 N5 124.54(15) . . ?
C9 C10 N6 127.95(14) . . ?
N3 C11 H11A 111.2 . . ?
N3 C11 H11B 111.2 . . ?
N3 C11 C12 102.62(14) . . ?
H11A C11 H11B 109.2 . . ?
C12 C11 H11A 111.2 . . ?
C12 C11 H11B 111.2 . . ?
N4 C12 C11 101.51(14) . . ?
N4 C12 H12A 111.5 . . ?
N4 C12 H12B 111.5 . . ?
C11 C12 H12A 111.5 . . ?
C11 C12 H12B 111.5 . . ?
H12A C12 H12B 109.3 . . ?
C14 C13 N4 117.15(14) . . ?
C14 C13 C18 121.73(16) . . ?
C18 C13 N4 121.00(15) . . ?
C13 C14 C23 121.70(16) . . ?
C15 C14 C13 118.15(16) . . ?
C15 C14 C23 120.01(17) . . ?
C14 C15 H15 119.5 . . ?
C16 C15 C14 120.92(19) . . ?
C16 C15 H15 119.5 . . ?
C15 C16 H16 119.9 . . ?
C17 C16 C15 120.26(19) . . ?
C17 C16 H16 119.9 . . ?
C16 C17 H17 119.2 . . ?
C16 C17 C18 121.58(18) . . ?
C18 C17 H17 119.2 . . ?
C13 C18 C20 123.05(16) . . ?
C17 C18 C13 117.36(17) . . ?
C17 C18 C20 119.59(16) . . ?
H19A C19 H19B 109.5 . . ?
H19A C19 H19C 109.5 . . ?
H19B C19 H19C 109.5 . . ?
C20 C19 H19A 109.5 . . ?
C20 C19 H19B 109.5 . . ?
C20 C19 H19C 109.5 . . ?
C18 C20 C19 110.86(16) . . ?
C18 C20 H20 108.1 . . ?
C18 C20 C21 110.94(17) . . ?
C19 C20 H20 108.1 . . ?
C21 C20 C19 110.69(16) . . ?
C21 C20 H20 108.1 . . ?
C20 C21 H21A 109.5 . . ?
C20 C21 H21B 109.5 . . ?
C20 C21 H21C 109.5 . . ?
H21A C21 H21B 109.5 . . ?
H21A C21 H21C 109.5 . . ?
H21B C21 H21C 109.5 . . ?
H22A C22 H22B 109.5 . . ?
H22A C22 H22C 109.5 . . ?
H22B C22 H22C 109.5 . . ?
C23 C22 H22A 109.5 . . ?
C23 C22 H22B 109.5 . . ?
C23 C22 H22C 109.5 . . ?
C14 C23 C22 114.04(18) . . ?
C14 C23 H23 107.7 . . ?
C14 C23 C24 108.06(17) . . ?
C22 C23 H23 107.7 . . ?
C22 C23 C24 111.46(19) . . ?
C24 C23 H23 107.7 . . ?
C23 C24 H24A 109.5 . . ?
C23 C24 H24B 109.5 . . ?
C23 C24 H24C 109.5 . . ?
H24A C24 H24B 109.5 . . ?
H24A C24 H24C 109.5 . . ?
H24B C24 H24C 109.5 . . ?
C26 C25 N3 120.31(16) . . ?
C30 C25 N3 118.05(15) . . ?
C30 C25 C26 121.22(17) . . ?
C25 C26 C35 124.30(17) . . ?
C27 C26 C25 117.71(19) . . ?
C27 C26 C35 117.98(17) . . ?
C26 C27 H27 119.2 . . ?
C28 C27 C26 121.59(19) . . ?
C28 C27 H27 119.2 . . ?
C27 C28 H28 120.0 . . ?
C29 C28 C27 119.91(19) . . ?
C29 C28 H28 120.0 . . ?
C28 C29 H29 119.6 . . ?
C28 C29 C30 120.8(2) . . ?
C30 C29 H29 119.6 . . ?
C25 C30 C32 122.00(16) . . ?
C29 C30 C25 118.70(17) . . ?
C29 C30 C32 119.30(18) . . ?
H31A C31 H31B 109.5 . . ?
H31A C31 H31C 109.5 . . ?
H31B C31 H31C 109.5 . . ?
C32 C31 H31A 109.5 . . ?
C32 C31 H31B 109.5 . . ?
C32 C31 H31C 109.5 . . ?
C30 C32 C31 111.56(17) . . ?
C30 C32 H32 108.1 . . ?
C30 C32 C33 111.27(18) . . ?
C31 C32 H32 108.1 . . ?
C31 C32 C33 109.59(17) . . ?
C33 C32 H32 108.1 . . ?
C32 C33 H33A 109.5 . . ?
C32 C33 H33B 109.5 . . ?
C32 C33 H33C 109.5 . . ?
H33A C33 H33B 109.5 . . ?
H33A C33 H33C 109.5 . . ?
H33B C33 H33C 109.5 . . ?
H34A C34 H34B 109.5 . . ?
H34A C34 H34C 109.5 . . ?
H34B C34 H34C 109.5 . . ?
C35 C34 H34A 109.5 . . ?
C35 C34 H34B 109.5 . . ?
C35 C34 H34C 109.5 . . ?
C26 C35 C34 111.11(19) . . ?
C26 C35 H35 107.9 . . ?
C26 C35 C36 111.20(18) . . ?
C34 C35 H35 107.9 . . ?
C34 C35 C36 110.77(18) . . ?
C36 C35 H35 107.9 . . ?
C35 C36 H36A 109.5 . . ?
C35 C36 H36B 109.5 . . ?
C35 C36 H36C 109.5 . . ?
H36A C36 H36B 109.5 . . ?
H36A C36 H36C 109.5 . . ?
H36B C36 H36C 109.5 . . ?
N2 C37 H37A 111.4 . . ?
N2 C37 H37B 111.4 . . ?
N2 C37 C38 101.67(15) . . ?
H37A C37 H37B 109.3 . . ?
C38 C37 H37A 111.4 . . ?
C38 C37 H37B 111.4 . . ?
N1 C38 C37 103.82(15) . . ?
N1 C38 H38A 111.0 . . ?
N1 C38 H38B 111.0 . . ?
C37 C38 H38A 111.0 . . ?
C37 C38 H38B 111.0 . . ?
H38A C38 H38B 109.0 . . ?
C40 C39 N2 118.73(17) . . ?
C40 C39 C44 121.87(17) . . ?
C44 C39 N2 119.35(17) . . ?
C39 C40 C49 121.76(17) . . ?
C41 C40 C39 117.96(18) . . ?
C41 C40 C49 120.26(18) . . ?
C40 C41 H41 119.4 . . ?
C42 C41 C40 121.13(19) . . ?
C42 C41 H41 119.4 . . ?
C41 C42 H42 119.9 . . ?
C41 C42 C43 120.21(18) . . ?
C43 C42 H42 119.9 . . ?
C42 C43 H43 119.3 . . ?
C42 C43 C44 121.37(19) . . ?
C44 C43 H43 119.3 . . ?
C39 C44 C46 122.20(16) . . ?
C43 C44 C39 117.28(18) . . ?
C43 C44 C46 120.53(18) . . ?
H45A C45 H45B 109.5 . . ?
H45A C45 H45C 109.5 . . ?
H45B C45 H45C 109.5 . . ?
C46 C45 H45A 109.5 . . ?
C46 C45 H45B 109.5 . . ?
C46 C45 H45C 109.5 . . ?
C44 C46 C45 113.27(19) . . ?
C44 C46 H46 107.4 . . ?
C44 C46 C47 110.27(19) . . ?
C45 C46 H46 107.4 . . ?
C47 C46 C45 110.9(2) . . ?
C47 C46 H46 107.4 . . ?
C46 C47 H47A 109.5 . . ?
C46 C47 H47B 109.5 . . ?
C46 C47 H47C 109.5 . . ?
H47A C47 H47B 109.5 . . ?
H47A C47 H47C 109.5 . . ?
H47B C47 H47C 109.5 . . ?
H48A C48 H48B 109.5 . . ?
H48A C48 H48C 109.5 . . ?
H48B C48 H48C 109.5 . . ?
C49 C48 H48A 109.5 . . ?
C49 C48 H48B 109.5 . . ?
C49 C48 H48C 109.5 . . ?
C40 C49 C48 110.56(18) . . ?
C40 C49 H49 107.7 . . ?
C40 C49 C50 112.13(19) . . ?
C48 C49 H49 107.7 . . ?
C48 C49 C50 110.9(2) . . ?
C50 C49 H49 107.7 . . ?
C49 C50 H50A 109.5 . . ?
C49 C50 H50B 109.5 . . ?
C49 C50 H50C 109.5 . . ?
H50A C50 H50B 109.5 . . ?
H50A C50 H50C 109.5 . . ?
H50B C50 H50C 109.5 . . ?
C52 C51 N1 119.84(17) . . ?
C52 C51 C56 121.76(17) . . ?
C56 C51 N1 118.34(17) . . ?
C51 C52 C61 123.00(18) . . ?
C53 C52 C51 117.6(2) . . ?
C53 C52 C61 119.37(19) . . ?
C52 C53 H53 119.4 . . ?
C54 C53 C52 121.1(2) . . ?
C54 C53 H53 119.4 . . ?
C53 C54 H54 119.8 . . ?
C53 C54 C55 120.4(2) . . ?
C55 C54 H54 119.8 . . ?
C54 C55 H55 119.6 . . ?
C54 C55 C56 120.8(2) . . ?
C56 C55 H55 119.6 . . ?
C51 C56 C58 121.46(17) . . ?
C55 C56 C51 117.94(19) . . ?
C55 C56 C58 120.49(19) . . ?
H57A C57 H57B 109.5 . . ?
H57A C57 H57C 109.5 . . ?
H57B C57 H57C 109.5 . . ?
C58 C57 H57A 109.5 . . ?
C58 C57 H57B 109.5 . . ?
C58 C57 H57C 109.5 . . ?
C56 C58 C57 108.64(18) . . ?
C56 C58 H58 107.8 . . ?
C56 C58 C59 113.3(2) . . ?
C57 C58 H58 107.8 . . ?
C59 C58 C57 111.4(2) . . ?
C59 C58 H58 107.8 . . ?
C58 C59 H59A 109.5 . . ?
C58 C59 H59B 109.5 . . ?
C58 C59 H59C 109.5 . . ?
H59A C59 H59B 109.5 . . ?
H59A C59 H59C 109.5 . . ?
H59B C59 H59C 109.5 . . ?
H60A C60 H60B 109.5 . . ?
H60A C60 H60C 109.5 . . ?
H60B C60 H60C 109.5 . . ?
C61 C60 H60A 109.5 . . ?
C61 C60 H60B 109.5 . . ?
C61 C60 H60C 109.5 . . ?
C52 C61 C60 111.9(2) . . ?
C52 C61 H61 107.4 . . ?
C52 C61 C62 111.6(2) . . ?
C60 C61 H61 107.4 . . ?
C60 C61 C62 110.7(2) . . ?
C62 C61 H61 107.4 . . ?
C61 C62 H62A 109.5 . . ?
C61 C62 H62B 109.5 . . ?
C61 C62 H62C 109.5 . . ?
H62A C62 H62B 109.5 . . ?
H62A C62 H62C 109.5 . . ?
H62B C62 H62C 109.5 . . ?
N7 C63 H63A 111.0 . . ?
N7 C63 H63B 111.0 . . ?
N7 C63 C64 103.99(14) . . ?
H63A C63 H63B 109.0 . . ?
C64 C63 H63A 111.0 . . ?
C64 C63 H63B 111.0 . . ?
N8 C64 C63 103.23(14) . . ?
N8 C64 H64A 111.1 . . ?
N8 C64 H64B 111.1 . . ?
C63 C64 H64A 111.1 . . ?
C63 C64 H64B 111.1 . . ?
H64A C64 H64B 109.1 . . ?
C66 C65 N8 117.17(15) . . ?
C70 C65 N8 121.07(15) . . ?
C70 C65 C66 121.53(16) . . ?
C65 C66 C76 122.13(17) . . ?
C67 C66 C65 117.98(18) . . ?
C67 C66 C76 119.82(17) . . ?
C66 C67 H67 119.3 . . ?
C68 C67 C66 121.47(19) . . ?
C68 C67 H67 119.3 . . ?
C67 C68 H68 120.1 . . ?
C69 C68 C67 119.8(2) . . ?
C69 C68 H68 120.1 . . ?
C68 C69 H69 119.3 . . ?
C68 C69 C70 121.3(2) . . ?
C70 C69 H69 119.3 . . ?
C65 C70 C72 123.13(16) . . ?
C69 C70 C65 117.85(17) . . ?
C69 C70 C72 119.00(17) . . ?
H71A C71 H71B 109.5 . . ?
H71A C71 H71C 109.5 . . ?
H71B C71 H71C 109.5 . . ?
C72 C71 H71A 109.5 . . ?
C72 C71 H71B 109.5 . . ?
C72 C71 H71C 109.5 . . ?
C70 C72 C71 110.16(16) . . ?
C70 C72 H72 107.9 . . ?
C70 C72 C73 111.01(17) . . ?
C71 C72 H72 107.9 . . ?
C71 C72 C73 111.92(19) . . ?
C73 C72 H72 107.9 . . ?
C72 C73 H73A 109.5 . . ?
C72 C73 H73B 109.5 . . ?
C72 C73 H73C 109.5 . . ?
H73A C73 H73B 109.5 . . ?
H73A C73 H73C 109.5 . . ?
H73B C73 H73C 109.5 . . ?
H74A C74 H74B 109.5 . . ?
H74A C74 H74C 109.5 . . ?
H74B C74 H74C 109.5 . . ?
C76 C74 H74A 109.5 . . ?
C76 C74 H74B 109.5 . . ?
C76 C74 H74C 109.5 . . ?
H75A C75 H75B 109.5 . . ?
H75A C75 H75C 109.5 . . ?
H75B C75 H75C 109.5 . . ?
C76 C75 H75A 109.5 . . ?
C76 C75 H75B 109.5 . . ?
C76 C75 H75C 109.5 . . ?
C66 C76 C74 112.71(18) . . ?
C66 C76 C75 109.20(17) . . ?
C66 C76 H76 107.9 . . ?
C74 C76 H76 107.9 . . ?
C75 C76 C74 110.94(18) . . ?
C75 C76 H76 107.9 . . ?
C78 C77 N7 120.33(15) . . ?
C78 C77 C82 121.22(16) . . ?
C82 C77 N7 118.07(15) . . ?
C77 C78 C87 124.23(16) . . ?
C79 C78 C77 117.88(18) . . ?
C79 C78 C87 117.88(17) . . ?
C78 C79 H79 119.2 . . ?
C80 C79 C78 121.59(19) . . ?
C80 C79 H79 119.2 . . ?
C79 C80 H80 120.2 . . ?
C81 C80 C79 119.66(19) . . ?
C81 C80 H80 120.2 . . ?
C80 C81 H81 119.3 . . ?
C80 C81 C82 121.43(19) . . ?
C82 C81 H81 119.3 . . ?
C77 C82 C83 122.71(16) . . ?
C81 C82 C77 118.19(17) . . ?
C81 C82 C83 119.08(17) . . ?
C82 C83 H83 108.3 . . ?
C82 C83 C84 110.34(15) . . ?
C82 C83 C85 111.35(16) . . ?
C84 C83 H83 108.3 . . ?
C84 C83 C85 110.25(15) . . ?
C85 C83 H83 108.3 . . ?
C83 C84 H84A 109.5 . . ?
C83 C84 H84B 109.5 . . ?
C83 C84 H84C 109.5 . . ?
H84A C84 H84B 109.5 . . ?
H84A C84 H84C 109.5 . . ?
H84B C84 H84C 109.5 . . ?
C83 C85 H85A 109.5 . . ?
C83 C85 H85B 109.5 . . ?
C83 C85 H85C 109.5 . . ?
H85A C85 H85B 109.5 . . ?
H85A C85 H85C 109.5 . . ?
H85B C85 H85C 109.5 . . ?
H86A C86 H86B 109.5 . . ?
H86A C86 H86C 109.5 . . ?
H86B C86 H86C 109.5 . . ?
C87 C86 H86A 109.5 . . ?
C87 C86 H86B 109.5 . . ?
C87 C86 H86C 109.5 . . ?
C78 C87 C86 111.11(16) . . ?
C78 C87 H87 107.9 . . ?
C78 C87 C88 111.02(17) . . ?
C86 C87 H87 107.9 . . ?
C86 C87 C88 110.82(17) . . ?
C88 C87 H87 107.9 . . ?
C87 C88 H88A 109.5 . . ?
C87 C88 H88B 109.5 . . ?
C87 C88 H88C 109.5 . . ?
H88A C88 H88B 109.5 . . ?
H88A C88 H88C 109.5 . . ?
H88B C88 H88C 109.5 . . ?
N5 C89 H89A 111.3 . . ?
N5 C89 H89B 111.3 . . ?
N5 C89 C90 102.48(13) . . ?
H89A C89 H89B 109.2 . . ?
C90 C89 H89A 111.3 . . ?
C90 C89 H89B 111.3 . . ?
N6 C90 C89 103.95(13) . . ?
N6 C90 H90A 111.0 . . ?
N6 C90 H90B 111.0 . . ?
C89 C90 H90A 111.0 . . ?
C89 C90 H90B 111.0 . . ?
H90A C90 H90B 109.0 . . ?
C92 C91 N6 119.93(14) . . ?
C95 C91 N6 118.45(14) . . ?
C95 C91 C92 121.41(16) . . ?
C91 C92 C101 122.89(15) . . ?
C93 C92 C91 117.74(16) . . ?
C93 C92 C101 119.27(15) . . ?
C92 C93 H93 119.3 . . ?
C94 C93 C92 121.49(18) . . ?
C94 C93 H93 119.3 . . ?
C93 C94 H94 120.0 . . ?
C93 C94 C96 120.02(18) . . ?
C96 C94 H94 120.0 . . ?
C91 C95 C98 121.80(15) . . ?
C96 C95 C91 118.11(16) . . ?
C96 C95 C98 119.99(16) . . ?
C94 C96 C95 120.98(17) . . ?
C94 C96 H96 119.5 . . ?
C95 C96 H96 119.5 . . ?
H97A C97 H97B 109.5 . . ?
H97A C97 H97C 109.5 . . ?
H97B C97 H97C 109.5 . . ?
C98 C97 H97A 109.5 . . ?
C98 C97 H97B 109.5 . . ?
C98 C97 H97C 109.5 . . ?
C95 C98 C97 112.94(16) . . ?
C95 C98 H98 107.8 . . ?
C95 C98 C99 109.58(15) . . ?
C97 C98 H98 107.8 . . ?
C97 C98 C99 110.66(16) . . ?
C99 C98 H98 107.8 . . ?
C98 C99 H99A 109.5 . . ?
C98 C99 H99B 109.5 . . ?
C98 C99 H99C 109.5 . . ?
H99A C99 H99B 109.5 . . ?
H99A C99 H99C 109.5 . . ?
H99B C99 H99C 109.5 . . ?
H10A C100 H10B 109.5 . . ?
H10A C100 H10C 109.5 . . ?
H10B C100 H10C 109.5 . . ?
C101 C100 H10A 109.5 . . ?
C101 C100 H10B 109.5 . . ?
C101 C100 H10C 109.5 . . ?
C92 C101 C100 112.44(16) . . ?
C92 C101 H101 107.3 . . ?
C92 C101 C102 110.87(16) . . ?
C100 C101 H101 107.3 . . ?
C100 C101 C102 111.37(16) . . ?
C102 C101 H101 107.3 . . ?
C101 C102 H10D 109.5 . . ?
C101 C102 H10E 109.5 . . ?
C101 C102 H10F 109.5 . . ?
H10D C102 H10E 109.5 . . ?
H10D C102 H10F 109.5 . . ?
H10E C102 H10F 109.5 . . ?
C104 C103 N5 119.18(14) . . ?
C104 C103 C108 121.32(16) . . ?
C108 C103 N5 119.31(14) . . ?
C103 C104 C113 121.45(15) . . ?
C105 C104 C103 118.09(15) . . ?
C105 C104 C113 120.43(15) . . ?
C104 C105 H105 119.5 . . ?
C106 C105 C104 121.06(16) . . ?
C106 C105 H105 119.5 . . ?
C105 C106 H106 120.0 . . ?
C107 C106 C105 120.03(17) . . ?
C107 C106 H106 120.0 . . ?
C106 C107 H107 119.4 . . ?
C106 C107 C108 121.15(17) . . ?
C108 C107 H107 119.4 . . ?
C103 C108 C110 122.38(16) . . ?
C107 C108 C103 118.06(16) . . ?
C107 C108 C110 119.55(16) . . ?
H10G C109 H10H 109.5 . . ?
H10G C109 H10I 109.5 . . ?
H10H C109 H10I 109.5 . . ?
C110 C109 H10G 109.5 . . ?
C110 C109 H10H 109.5 . . ?
C110 C109 H10I 109.5 . . ?
C108 C110 C109 110.81(17) . . ?
C108 C110 H110 107.8 . . ?
C108 C110 C111 111.89(16) . . ?
C109 C110 H110 107.8 . . ?
C109 C110 C111 110.43(16) . . ?
C111 C110 H110 107.8 . . ?
C110 C111 H11C 109.5 . . ?
C110 C111 H11D 109.5 . . ?
C110 C111 H11E 109.5 . . ?
H11C C111 H11D 109.5 . . ?
H11C C111 H11E 109.5 . . ?
H11D C111 H11E 109.5 . . ?
H11F C112 H11G 109.5 . . ?
H11F C112 H11H 109.5 . . ?
H11G C112 H11H 109.5 . . ?
C113 C112 H11F 109.5 . . ?
C113 C112 H11G 109.5 . . ?
C113 C112 H11H 109.5 . . ?
C104 C113 H113 107.7 . . ?
C104 C113 C114 112.60(16) . . ?
C112 C113 C104 111.13(15) . . ?
C112 C113 H113 107.7 . . ?
C112 C113 C114 109.93(16) . . ?
C114 C113 H113 107.7 . . ?
C113 C114 H11I 109.5 . . ?
C113 C114 H11J 109.5 . . ?
C113 C114 H11K 109.5 . . ?
H11I C114 H11J 109.5 . . ?
H11I C114 H11K 109.5 . . ?
H11J C114 H11K 109.5 . . ?

loop_
_geom_bond_atom_site_label_1
_geom_bond_atom_site_label_2
_geom_bond_distance
_geom_bond_site_symmetry_2
_geom_bond_publ_flag
P1 P2 2.2431(5) . ?
P1 P3 2.2563(6) . ?
P1 C4 1.7877(17) . ?
P2 P4 2.2018(6) . ?
P2 C1 1.8811(17) . ?
P3 P4 2.2441(5) . ?
P3 C9 1.8002(15) . ?
P4 C6 1.8784(16) . ?
O1 C1 1.238(2) . ?
O2 C6 1.239(2) . ?
N1 C5 1.394(2) . ?
N1 C38 1.468(2) . ?
N1 C51 1.432(2) . ?
N2 C5 1.379(2) . ?
N2 C37 1.461(2) . ?
N2 C39 1.429(2) . ?
N3 C3 1.380(2) . ?
N3 C11 1.470(2) . ?
N3 C25 1.447(2) . ?
N4 C3 1.379(2) . ?
N4 C12 1.456(2) . ?
N4 C13 1.436(2) . ?
N5 C10 1.387(2) . ?
N5 C89 1.467(2) . ?
N5 C103 1.432(2) . ?
N6 C10 1.397(2) . ?
N6 C90 1.466(2) . ?
N6 C91 1.437(2) . ?
N7 C8 1.373(2) . ?
N7 C63 1.474(2) . ?
N7 C77 1.450(2) . ?
N8 C8 1.378(2) . ?
N8 C64 1.453(2) . ?
N8 C65 1.436(2) . ?
C1 C2 1.426(2) . ?
C2 H2 0.9500 . ?
C2 C3 1.376(2) . ?
C4 H4 0.9500 . ?
C4 C5 1.359(2) . ?
C6 C7 1.426(2) . ?
C7 H7 0.9500 . ?
C7 C8 1.380(2) . ?
C9 H9 0.9500 . ?
C9 C10 1.354(2) . ?
C11 H11A 0.9900 . ?
C11 H11B 0.9900 . ?
C11 C12 1.516(3) . ?
C12 H12A 0.9900 . ?
C12 H12B 0.9900 . ?
C13 C14 1.403(2) . ?
C13 C18 1.405(2) . ?
C14 C15 1.390(3) . ?
C14 C23 1.516(2) . ?
C15 H15 0.9500 . ?
C15 C16 1.376(3) . ?
C16 H16 0.9500 . ?
C16 C17 1.375(3) . ?
C17 H17 0.9500 . ?
C17 C18 1.393(3) . ?
C18 C20 1.515(3) . ?
C19 H19A 0.9800 . ?
C19 H19B 0.9800 . ?
C19 H19C 0.9800 . ?
C19 C20 1.529(3) . ?
C20 H20 1.0000 . ?
C20 C21 1.528(3) . ?
C21 H21A 0.9800 . ?
C21 H21B 0.9800 . ?
C21 H21C 0.9800 . ?
C22 H22A 0.9800 . ?
C22 H22B 0.9800 . ?
C22 H22C 0.9800 . ?
C22 C23 1.526(3) . ?
C23 H23 1.0000 . ?
C23 C24 1.529(3) . ?
C24 H24A 0.9800 . ?
C24 H24B 0.9800 . ?
C24 H24C 0.9800 . ?
C25 C26 1.404(2) . ?
C25 C30 1.401(3) . ?
C26 C27 1.395(3) . ?
C26 C35 1.523(3) . ?
C27 H27 0.9500 . ?
C27 C28 1.380(3) . ?
C28 H28 0.9500 . ?
C28 C29 1.379(3) . ?
C29 H29 0.9500 . ?
C29 C30 1.392(3) . ?
C30 C32 1.515(3) . ?
C31 H31A 0.9800 . ?
C31 H31B 0.9800 . ?
C31 H31C 0.9800 . ?
C31 C32 1.527(3) . ?
C32 H32 1.0000 . ?
C32 C33 1.535(3) . ?
C33 H33A 0.9800 . ?
C33 H33B 0.9800 . ?
C33 H33C 0.9800 . ?
C34 H34A 0.9800 . ?
C34 H34B 0.9800 . ?
C34 H34C 0.9800 . ?
C34 C35 1.525(3) . ?
C35 H35 1.0000 . ?
C35 C36 1.531(3) . ?
C36 H36A 0.9800 . ?
C36 H36B 0.9800 . ?
C36 H36C 0.9800 . ?
C37 H37A 0.9900 . ?
C37 H37B 0.9900 . ?
C37 C38 1.526(3) . ?
C38 H38A 0.9900 . ?
C38 H38B 0.9900 . ?
C39 C40 1.401(3) . ?
C39 C44 1.406(3) . ?
C40 C41 1.394(3) . ?
C40 C49 1.518(3) . ?
C41 H41 0.9500 . ?
C41 C42 1.374(3) . ?
C42 H42 0.9500 . ?
C42 C43 1.379(3) . ?
C43 H43 0.9500 . ?
C43 C44 1.399(3) . ?
C44 C46 1.520(3) . ?
C45 H45A 0.9800 . ?
C45 H45B 0.9800 . ?
C45 H45C 0.9800 . ?
C45 C46 1.529(3) . ?
C46 H46 1.0000 . ?
C46 C47 1.522(3) . ?
C47 H47A 0.9800 . ?
C47 H47B 0.9800 . ?
C47 H47C 0.9800 . ?
C48 H48A 0.9800 . ?
C48 H48B 0.9800 . ?
C48 H48C 0.9800 . ?
C48 C49 1.530(3) . ?
C49 H49 1.0000 . ?
C49 C50 1.533(3) . ?
C50 H50A 0.9800 . ?
C50 H50B 0.9800 . ?
C50 H50C 0.9800 . ?
C51 C52 1.399(3) . ?
C51 C56 1.403(3) . ?
C52 C53 1.399(3) . ?
C52 C61 1.511(3) . ?
C53 H53 0.9500 . ?
C53 C54 1.375(3) . ?
C54 H54 0.9500 . ?
C54 C55 1.378(3) . ?
C55 H55 0.9500 . ?
C55 C56 1.395(3) . ?
C56 C58 1.504(3) . ?
C57 H57A 0.9800 . ?
C57 H57B 0.9800 . ?
C57 H57C 0.9800 . ?
C57 C58 1.533(3) . ?
C58 H58 1.0000 . ?
C58 C59 1.526(3) . ?
C59 H59A 0.9800 . ?
C59 H59B 0.9800 . ?
C59 H59C 0.9800 . ?
C60 H60A 0.9800 . ?
C60 H60B 0.9800 . ?
C60 H60C 0.9800 . ?
C60 C61 1.528(3) . ?
C61 H61 1.0000 . ?
C61 C62 1.532(3) . ?
C62 H62A 0.9800 . ?
C62 H62B 0.9800 . ?
C62 H62C 0.9800 . ?
C63 H63A 0.9900 . ?
C63 H63B 0.9900 . ?
C63 C64 1.501(3) . ?
C64 H64A 0.9900 . ?
C64 H64B 0.9900 . ?
C65 C66 1.408(2) . ?
C65 C70 1.403(2) . ?
C66 C67 1.389(3) . ?
C66 C76 1.519(3) . ?
C67 H67 0.9500 . ?
C67 C68 1.380(3) . ?
C68 H68 0.9500 . ?
C68 C69 1.380(3) . ?
C69 H69 0.9500 . ?
C69 C70 1.397(3) . ?
C70 C72 1.509(2) . ?
C71 H71A 0.9800 . ?
C71 H71B 0.9800 . ?
C71 H71C 0.9800 . ?
C71 C72 1.523(3) . ?
C72 H72 1.0000 . ?
C72 C73 1.531(3) . ?
C73 H73A 0.9800 . ?
C73 H73B 0.9800 . ?
C73 H73C 0.9800 . ?
C74 H74A 0.9800 . ?
C74 H74B 0.9800 . ?
C74 H74C 0.9800 . ?
C74 C76 1.531(3) . ?
C75 H75A 0.9800 . ?
C75 H75B 0.9800 . ?
C75 H75C 0.9800 . ?
C75 C76 1.522(3) . ?
C76 H76 1.0000 . ?
C77 C78 1.401(2) . ?
C77 C82 1.406(2) . ?
C78 C79 1.400(3) . ?
C78 C87 1.519(3) . ?
C79 H79 0.9500 . ?
C79 C80 1.376(3) . ?
C80 H80 0.9500 . ?
C80 C81 1.377(3) . ?
C81 H81 0.9500 . ?
C81 C82 1.394(3) . ?
C82 C83 1.512(3) . ?
C83 H83 1.0000 . ?
C83 C84 1.532(2) . ?
C83 C85 1.536(3) . ?
C84 H84A 0.9800 . ?
C84 H84B 0.9800 . ?
C84 H84C 0.9800 . ?
C85 H85A 0.9800 . ?
C85 H85B 0.9800 . ?
C85 H85C 0.9800 . ?
C86 H86A 0.9800 . ?
C86 H86B 0.9800 . ?
C86 H86C 0.9800 . ?
C86 C87 1.526(3) . ?
C87 H87 1.0000 . ?
C87 C88 1.532(3) . ?
C88 H88A 0.9800 . ?
C88 H88B 0.9800 . ?
C88 H88C 0.9800 . ?
C89 H89A 0.9900 . ?
C89 H89B 0.9900 . ?
C89 C90 1.527(2) . ?
C90 H90A 0.9900 . ?
C90 H90B 0.9900 . ?
C91 C92 1.407(2) . ?
C91 C95 1.400(2) . ?
C92 C93 1.395(3) . ?
C92 C101 1.519(2) . ?
C93 H93 0.9500 . ?
C93 C94 1.374(3) . ?
C94 H94 0.9500 . ?
C94 C96 1.380(3) . ?
C95 C96 1.397(2) . ?
C95 C98 1.520(2) . ?
C96 H96 0.9500 . ?
C97 H97A 0.9800 . ?
C97 H97B 0.9800 . ?
C97 H97C 0.9800 . ?
C97 C98 1.523(3) . ?
C98 H98 1.0000 . ?
C98 C99 1.525(3) . ?
C99 H99A 0.9800 . ?
C99 H99B 0.9800 . ?
C99 H99C 0.9800 . ?
C100 H10A 0.9800 . ?
C100 H10B 0.9800 . ?
C100 H10C 0.9800 . ?
C100 C101 1.527(3) . ?
C101 H101 1.0000 . ?
C101 C102 1.537(3) . ?
C102 H10D 0.9800 . ?
C102 H10E 0.9800 . ?
C102 H10F 0.9800 . ?
C103 C104 1.406(2) . ?
C103 C108 1.408(2) . ?
C104 C105 1.390(2) . ?
C104 C113 1.520(2) . ?
C105 H105 0.9500 . ?
C105 C106 1.386(3) . ?
C106 H106 0.9500 . ?
C106 C107 1.382(3) . ?
C107 H107 0.9500 . ?
C107 C108 1.390(2) . ?
C108 C110 1.525(2) . ?
C109 H10G 0.9800 . ?
C109 H10H 0.9800 . ?
C109 H10I 0.9800 . ?
C109 C110 1.529(3) . ?
C110 H110 1.0000 . ?
C110 C111 1.532(3) . ?
C111 H11C 0.9800 . ?
C111 H11D 0.9800 . ?
C111 H11E 0.9800 . ?
C112 H11F 0.9800 . ?
C112 H11G 0.9800 . ?
C112 H11H 0.9800 . ?
C112 C113 1.513(2) . ?
C113 H113 1.0000 . ?
C113 C114 1.527(3) . ?
C114 H11I 0.9800 . ?
C114 H11J 0.9800 . ?
C114 H11K 0.9800 . ?

loop_
_geom_torsion_atom_site_label_1
_geom_torsion_atom_site_label_2
_geom_torsion_atom_site_label_3
_geom_torsion_atom_site_label_4
_geom_torsion
_geom_torsion_site_symmetry_1
_geom_torsion_site_symmetry_2
_geom_torsion_site_symmetry_3
_geom_torsion_site_symmetry_4
_geom_torsion_publ_flag
P1 P2 C1 O1 -68.23(12) . . . . ?
P1 P2 C1 C2 110.90(12) . . . . ?
P1 P3 C9 C10 164.90(12) . . . . ?
P1 C4 C5 N1 -25.8(3) . . . . ?
P1 C4 C5 N2 152.78(14) . . . . ?
P2 P1 C4 C5 -114.44(14) . . . . ?
P2 P4 C6 O2 -156.91(11) . . . . ?
P2 P4 C6 C7 22.47(14) . . . . ?
P2 C1 C2 C3 178.78(12) . . . . ?
P3 P1 C4 C5 158.09(13) . . . . ?
P3 P4 C6 O2 -68.16(12) . . . . ?
P3 P4 C6 C7 111.22(13) . . . . ?
P3 C9 C10 N5 154.92(12) . . . . ?
P3 C9 C10 N6 -23.4(2) . . . . ?
P4 P2 C1 O1 -156.96(11) . . . . ?
P4 P2 C1 C2 22.17(13) . . . . ?
P4 P3 C9 C10 -107.44(13) . . . . ?
P4 C6 C7 C8 176.85(13) . . . . ?
O1 C1 C2 C3 -2.2(3) . . . . ?
O2 C6 C7 C8 -3.9(3) . . . . ?
N1 C51 C52 C53 177.27(16) . . . . ?
N1 C51 C52 C61 -4.1(3) . . . . ?
N1 C51 C56 C55 -176.71(16) . . . . ?
N1 C51 C56 C58 7.2(3) . . . . ?
N2 C37 C38 N1 -19.8(2) . . . . ?
N2 C39 C40 C41 172.17(16) . . . . ?
N2 C39 C40 C49 -9.7(3) . . . . ?
N2 C39 C44 C43 -173.45(16) . . . . ?
N2 C39 C44 C46 5.9(3) . . . . ?
N3 C11 C12 N4 26.77(17) . . . . ?
N3 C25 C26 C27 -174.28(17) . . . . ?
N3 C25 C26 C35 4.1(3) . . . . ?
N3 C25 C30 C29 172.43(16) . . . . ?
N3 C25 C30 C32 -7.7(3) . . . . ?
N4 C13 C14 C15 176.27(16) . . . . ?
N4 C13 C14 C23 -8.1(2) . . . . ?
N4 C13 C18 C17 -176.31(16) . . . . ?
N4 C13 C18 C20 3.3(3) . . . . ?
N5 C89 C90 N6 -18.68(16) . . . . ?
N5 C103 C104 C105 169.85(15) . . . . ?
N5 C103 C104 C113 -8.4(2) . . . . ?
N5 C103 C108 C107 -169.35(15) . . . . ?
N5 C103 C108 C110 12.1(2) . . . . ?
N6 C91 C92 C93 -179.57(16) . . . . ?
N6 C91 C92 C101 -3.3(3) . . . . ?
N6 C91 C95 C96 -179.79(16) . . . . ?
N6 C91 C95 C98 4.0(2) . . . . ?
N7 C63 C64 N8 17.15(19) . . . . ?
N7 C77 C78 C79 -174.12(15) . . . . ?
N7 C77 C78 C87 4.7(2) . . . . ?
N7 C77 C82 C81 172.70(15) . . . . ?
N7 C77 C82 C83 -8.9(2) . . . . ?
N8 C65 C66 C67 174.49(17) . . . . ?
N8 C65 C66 C76 -8.6(2) . . . . ?
N8 C65 C70 C69 -174.69(16) . . . . ?
N8 C65 C70 C72 3.8(3) . . . . ?
C1 C2 C3 N3 -20.3(3) . . . . ?
C1 C2 C3 N4 158.34(15) . . . . ?
C3 N3 C11 C12 -20.59(18) . . . . ?
C3 N3 C25 C26 -56.0(2) . . . . ?
C3 N3 C25 C30 131.36(17) . . . . ?
C3 N4 C12 C11 -25.84(17) . . . . ?
C3 N4 C13 C14 113.49(18) . . . . ?
C3 N4 C13 C18 -70.3(2) . . . . ?
C5 N1 C38 C37 15.2(2) . . . . ?
C5 N1 C51 C52 -62.3(2) . . . . ?
C5 N1 C51 C56 120.49(19) . . . . ?
C5 N2 C37 C38 19.6(2) . . . . ?
C5 N2 C39 C40 102.9(2) . . . . ?
C5 N2 C39 C44 -79.8(2) . . . . ?
C6 C7 C8 N7 -19.1(3) . . . . ?
C6 C7 C8 N8 160.24(16) . . . . ?
C8 N7 C63 C64 -12.0(2) . . . . ?
C8 N7 C77 C78 -54.4(2) . . . . ?
C8 N7 C77 C82 132.52(16) . . . . ?
C8 N8 C64 C63 -17.64(19) . . . . ?
C8 N8 C65 C66 110.82(18) . . . . ?
C8 N8 C65 C70 -74.7(2) . . . . ?
C10 N5 C89 C90 13.20(17) . . . . ?
C10 N5 C103 C104 94.21(19) . . . . ?
C10 N5 C103 C108 -90.7(2) . . . . ?
C10 N6 C90 C89 19.12(16) . . . . ?
C10 N6 C91 C92 -59.7(2) . . . . ?
C10 N6 C91 C95 125.55(17) . . . . ?
C11 N3 C3 N4 5.08(17) . . . . ?
C11 N3 C3 C2 -176.06(16) . . . . ?
C11 N3 C25 C26 84.9(2) . . . . ?
C11 N3 C25 C30 -87.81(19) . . . . ?
C12 N4 C3 N3 13.85(17) . . . . ?
C12 N4 C3 C2 -165.07(15) . . . . ?
C12 N4 C13 C14 -87.67(19) . . . . ?
C12 N4 C13 C18 88.5(2) . . . . ?
C13 N4 C3 N3 174.32(14) . . . . ?
C13 N4 C3 C2 -4.6(2) . . . . ?
C13 N4 C12 C11 172.10(14) . . . . ?
C13 C14 C15 C16 -0.1(3) . . . . ?
C13 C14 C23 C22 140.7(2) . . . . ?
C13 C14 C23 C24 -94.8(2) . . . . ?
C13 C18 C20 C19 -111.9(2) . . . . ?
C13 C18 C20 C21 124.72(19) . . . . ?
C14 C13 C18 C17 -0.3(3) . . . . ?
C14 C13 C18 C20 179.32(17) . . . . ?
C14 C15 C16 C17 0.2(3) . . . . ?
C15 C14 C23 C22 -43.8(3) . . . . ?
C15 C14 C23 C24 80.8(2) . . . . ?
C15 C16 C17 C18 -0.4(3) . . . . ?
C16 C17 C18 C13 0.4(3) . . . . ?
C16 C17 C18 C20 -179.19(19) . . . . ?
C17 C18 C20 C19 67.8(2) . . . . ?
C17 C18 C20 C21 -55.7(2) . . . . ?
C18 C13 C14 C15 0.1(3) . . . . ?
C18 C13 C14 C23 175.76(17) . . . . ?
C23 C14 C15 C16 -175.77(19) . . . . ?
C25 N3 C3 N4 147.36(15) . . . . ?
C25 N3 C3 C2 -33.8(2) . . . . ?
C25 N3 C11 C12 -167.40(14) . . . . ?
C25 C26 C27 C28 2.6(3) . . . . ?
C25 C26 C35 C34 119.5(2) . . . . ?
C25 C26 C35 C36 -116.7(2) . . . . ?
C25 C30 C32 C31 -127.77(19) . . . . ?
C25 C30 C32 C33 109.5(2) . . . . ?
C26 C25 C30 C29 -0.2(3) . . . . ?
C26 C25 C30 C32 179.69(17) . . . . ?
C26 C27 C28 C29 -1.4(4) . . . . ?
C27 C26 C35 C34 -62.2(2) . . . . ?
C27 C26 C35 C36 61.7(3) . . . . ?
C27 C28 C29 C30 -0.8(3) . . . . ?
C28 C29 C30 C25 1.5(3) . . . . ?
C28 C29 C30 C32 -178.36(19) . . . . ?
C29 C30 C32 C31 52.1(2) . . . . ?
C29 C30 C32 C33 -70.6(2) . . . . ?
C30 C25 C26 C27 -1.8(3) . . . . ?
C30 C25 C26 C35 176.56(18) . . . . ?
C35 C26 C27 C28 -175.9(2) . . . . ?
C37 N2 C5 N1 -10.9(2) . . . . ?
C37 N2 C5 C4 170.34(18) . . . . ?
C37 N2 C39 C40 -77.3(2) . . . . ?
C37 N2 C39 C44 100.0(2) . . . . ?
C38 N1 C5 N2 -3.4(2) . . . . ?
C38 N1 C5 C4 175.32(18) . . . . ?
C38 N1 C51 C52 86.7(2) . . . . ?
C38 N1 C51 C56 -90.5(2) . . . . ?
C39 N2 C5 N1 168.88(16) . . . . ?
C39 N2 C5 C4 -9.9(3) . . . . ?
C39 N2 C37 C38 -160.18(17) . . . . ?
C39 C40 C41 C42 2.4(3) . . . . ?
C39 C40 C49 C48 -118.5(2) . . . . ?
C39 C40 C49 C50 117.2(2) . . . . ?
C39 C44 C46 C45 146.50(19) . . . . ?
C39 C44 C46 C47 -88.5(2) . . . . ?
C40 C39 C44 C43 3.8(3) . . . . ?
C40 C39 C44 C46 -176.91(18) . . . . ?
C40 C41 C42 C43 1.4(3) . . . . ?
C41 C40 C49 C48 59.6(3) . . . . ?
C41 C40 C49 C50 -64.7(3) . . . . ?
C41 C42 C43 C44 -2.8(3) . . . . ?
C42 C43 C44 C39 0.2(3) . . . . ?
C42 C43 C44 C46 -179.13(19) . . . . ?
C43 C44 C46 C45 -34.2(3) . . . . ?
C43 C44 C46 C47 90.8(2) . . . . ?
C44 C39 C40 C41 -5.1(3) . . . . ?
C44 C39 C40 C49 173.08(18) . . . . ?
C49 C40 C41 C42 -175.75(19) . . . . ?
C51 N1 C5 N2 148.16(16) . . . . ?
C51 N1 C5 C4 -33.1(3) . . . . ?
C51 N1 C38 C37 -137.06(18) . . . . ?
C51 C52 C53 C54 0.9(3) . . . . ?
C51 C52 C61 C60 117.7(2) . . . . ?
C51 C52 C61 C62 -117.6(2) . . . . ?
C51 C56 C58 C57 100.2(2) . . . . ?
C51 C56 C58 C59 -135.46(19) . . . . ?
C52 C51 C56 C55 6.1(3) . . . . ?
C52 C51 C56 C58 -169.91(18) . . . . ?
C52 C53 C54 C55 3.2(3) . . . . ?
C53 C52 C61 C60 -63.7(2) . . . . ?
C53 C52 C61 C62 61.0(3) . . . . ?
C53 C54 C55 C56 -2.7(3) . . . . ?
C54 C55 C56 C51 -1.9(3) . . . . ?
C54 C55 C56 C58 174.17(19) . . . . ?
C55 C56 C58 C57 -75.8(2) . . . . ?
C55 C56 C58 C59 48.6(2) . . . . ?
C56 C51 C52 C53 -5.6(3) . . . . ?
C56 C51 C52 C61 173.01(18) . . . . ?
C61 C52 C53 C54 -177.80(19) . . . . ?
C63 N7 C8 N8 1.38(19) . . . . ?
C63 N7 C8 C7 -179.20(17) . . . . ?
C63 N7 C77 C78 87.11(19) . . . . ?
C63 N7 C77 C82 -85.93(18) . . . . ?
C64 N8 C8 N7 10.64(18) . . . . ?
C64 N8 C8 C7 -168.80(16) . . . . ?
C64 N8 C65 C66 -83.0(2) . . . . ?
C64 N8 C65 C70 91.45(19) . . . . ?
C65 N8 C8 N7 177.74(15) . . . . ?
C65 N8 C8 C7 -1.7(3) . . . . ?
C65 N8 C64 C63 173.99(15) . . . . ?
C65 C66 C67 C68 -0.1(3) . . . . ?
C65 C66 C76 C74 132.4(2) . . . . ?
C65 C66 C76 C75 -103.8(2) . . . . ?
C65 C70 C72 C71 -108.5(2) . . . . ?
C65 C70 C72 C73 126.9(2) . . . . ?
C66 C65 C70 C69 -0.4(3) . . . . ?
C66 C65 C70 C72 178.00(16) . . . . ?
C66 C67 C68 C69 0.7(4) . . . . ?
C67 C66 C76 C74 -50.7(3) . . . . ?
C67 C66 C76 C75 73.1(2) . . . . ?
C67 C68 C69 C70 -1.1(4) . . . . ?
C68 C69 C70 C65 1.0(3) . . . . ?
C68 C69 C70 C72 -177.5(2) . . . . ?
C69 C70 C72 C71 69.9(2) . . . . ?
C69 C70 C72 C73 -54.7(2) . . . . ?
C70 C65 C66 C67 0.0(3) . . . . ?
C70 C65 C66 C76 176.95(16) . . . . ?
C76 C66 C67 C68 -177.1(2) . . . . ?
C77 N7 C8 N8 144.21(14) . . . . ?
C77 N7 C8 C7 -36.4(2) . . . . ?
C77 N7 C63 C64 -159.39(15) . . . . ?
C77 C78 C79 C80 2.2(3) . . . . ?
C77 C78 C87 C86 123.13(19) . . . . ?
C77 C78 C87 C88 -113.1(2) . . . . ?
C77 C82 C83 C84 -128.64(17) . . . . ?
C77 C82 C83 C85 108.60(19) . . . . ?
C78 C77 C82 C81 -0.3(2) . . . . ?
C78 C77 C82 C83 178.18(15) . . . . ?
C78 C79 C80 C81 -1.5(3) . . . . ?
C79 C78 C87 C86 -58.1(2) . . . . ?
C79 C78 C87 C88 65.8(2) . . . . ?
C79 C80 C81 C82 -0.2(3) . . . . ?
C80 C81 C82 C77 1.0(3) . . . . ?
C80 C81 C82 C83 -177.46(17) . . . . ?
C81 C82 C83 C84 49.8(2) . . . . ?
C81 C82 C83 C85 -73.0(2) . . . . ?
C82 C77 C78 C79 -1.3(2) . . . . ?
C82 C77 C78 C87 177.50(15) . . . . ?
C87 C78 C79 C80 -176.67(18) . . . . ?
C89 N5 C10 N6 -1.81(17) . . . . ?
C89 N5 C10 C9 179.56(14) . . . . ?
C89 N5 C103 C104 -103.83(18) . . . . ?
C89 N5 C103 C108 71.23(19) . . . . ?
C90 N6 C10 N5 -11.33(16) . . . . ?
C90 N6 C10 C9 167.24(15) . . . . ?
C90 N6 C91 C92 84.37(19) . . . . ?
C90 N6 C91 C95 -90.37(18) . . . . ?
C91 N6 C10 N5 135.34(14) . . . . ?
C91 N6 C10 C9 -46.1(2) . . . . ?
C91 N6 C90 C89 -129.10(14) . . . . ?
C91 C92 C93 C94 0.9(3) . . . . ?
C91 C92 C101 C100 129.95(19) . . . . ?
C91 C92 C101 C102 -104.6(2) . . . . ?
C91 C95 C96 C94 -2.0(3) . . . . ?
C91 C95 C98 C97 -127.49(19) . . . . ?
C91 C95 C98 C99 108.65(19) . . . . ?
C92 C91 C95 C96 5.6(3) . . . . ?
C92 C91 C95 C98 -170.62(17) . . . . ?
C92 C93 C94 C96 2.5(3) . . . . ?
C93 C92 C101 C100 -53.9(2) . . . . ?
C93 C92 C101 C102 71.5(2) . . . . ?
C93 C94 C96 C95 -2.0(3) . . . . ?
C95 C91 C92 C93 -5.0(3) . . . . ?
C95 C91 C92 C101 171.25(17) . . . . ?
C96 C95 C98 C97 56.4(2) . . . . ?
C96 C95 C98 C99 -67.5(2) . . . . ?
C98 C95 C96 C94 174.22(19) . . . . ?
C101 C92 C93 C94 -175.50(19) . . . . ?
C103 N5 C10 N6 161.32(14) . . . . ?
C103 N5 C10 C9 -17.3(2) . . . . ?
C103 N5 C89 C90 -151.17(13) . . . . ?
C103 C104 C105 C106 0.6(3) . . . . ?
C103 C104 C113 C112 92.1(2) . . . . ?
C103 C104 C113 C114 -144.06(18) . . . . ?
C103 C108 C110 C109 121.05(19) . . . . ?
C103 C108 C110 C111 -115.2(2) . . . . ?
C104 C103 C108 C107 5.6(3) . . . . ?
C104 C103 C108 C110 -172.99(16) . . . . ?
C104 C105 C106 C107 3.3(3) . . . . ?
C105 C104 C113 C112 -86.1(2) . . . . ?
C105 C104 C113 C114 37.8(2) . . . . ?
C105 C106 C107 C108 -2.8(3) . . . . ?
C106 C107 C108 C103 -1.6(3) . . . . ?
C106 C107 C108 C110 177.02(18) . . . . ?
C107 C108 C110 C109 -57.5(2) . . . . ?
C107 C108 C110 C111 66.2(2) . . . . ?
C108 C103 C104 C105 -5.1(2) . . . . ?
C108 C103 C104 C113 176.68(15) . . . . ?
C113 C104 C105 C106 178.85(17) . . . . ?

loop_
_platon_squeeze_void_nr
_platon_squeeze_void_average_x
_platon_squeeze_void_average_y
_platon_squeeze_void_average_z
_platon_squeeze_void_volume
_platon_squeeze_void_count_electrons
_platon_squeeze_void_content
1 0.000 -0.006 0.000 683 149 ' '
2 0.000 0.046 0.250 237 50 ' '
3 0.000 0.860 0.500 683 149 ' '
4 0.000 0.954 0.750 237 50 ' '
5 0.172 0.724 0.198 37 0 ' '
6 0.172 0.276 0.698 36 0 ' '
7 0.128 0.983 0.412 10 0 ' '
8 0.128 0.017 0.912 11 0 ' '
9 0.328 0.776 0.302 36 0 ' '
10 0.328 0.224 0.802 37 0 ' '
11 0.500 0.063 0.500 683 149 ' '
12 0.500 0.934 1.000 683 149 ' '
13 0.371 0.517 0.088 10 0 ' '
14 0.500 0.454 0.250 237 50 ' '
15 0.371 0.483 0.588 10 0 ' '
16 0.500 0.546 0.750 237 50 ' '
17 0.672 0.776 0.198 36 0 ' '
18 0.672 0.224 0.698 37 0 ' '
19 0.628 0.517 0.412 11 0 ' '
20 0.628 0.483 0.912 10 0 ' '
21 0.828 0.724 0.302 37 0 ' '
22 0.828 0.276 0.802 36 0 ' '
23 0.871 0.983 0.088 10 0 ' '
24 0.871 0.017 0.588 10 0 ' '
